data_7706515
loop_
_publ_author_name
'Stogniy, Marina Yu'
'Anufriev, Sergey A.'
'Shmal'ko, Akim V.'
'Antropov, Sergey M.'
'Anisimov, Aleksei A.'
'Suponitsky, Kyrill Yu'
'Filippov, Oleg A.'
'Sivaev, Igor B.'

_publ_section_title
;
 The unexpected reactivity of 9-iodo-nido-carborane: from nucleophilic
 substitution reactions to the synthesis of tricobalt tris(dicarbollide)
 Na[4,4',4''-(MeOCH<sub>2</sub>CH<sub>2</sub>O)<sub>3</sub>-3,3',3''-Co<sub>3</sub>(\m<sup>3</sup>-O)(\m<sup>3</sup>-S)(1,2-C<sub>2</sub>B<sub>9</sub>H<sub>10</sub>)<sub>3</sub>].
;
_journal_issue 7
_journal_name_full 'Dalton transactions (Cambridge, England : 2003)'
_journal_page_first 2671
_journal_page_last 2688
_journal_paper_doi 10.1039/d0dt03857a
_journal_volume 50
_journal_year 2021
_chemical_formula_moiety 'C15 H51 B27 Co3 Na O7 S'
_chemical_formula_sum 'C15 H51 B27 Co3 Na O7 S'
_chemical_formula_weight 867.26
_space_group_crystal_system monoclinic
_space_group_IT_number 14
_space_group_name_Hall '-P 2yn'
_space_group_name_H-M_alt 'P 1 21/n 1'
_atom_sites_solution_hydrogens geom
_atom_sites_solution_primary direct
_atom_sites_solution_secondary difmap
_audit_creation_method SHELXL-2014/6
_audit_update_record
;
2020-11-03 deposited with the CCDC.	2021-01-25 downloaded from the CCDC.
;
_cell_angle_alpha 90
_cell_angle_beta 106.855(2)
_cell_angle_gamma 90
_cell_formula_units_Z 4
_cell_length_a 11.0438(9)
_cell_length_b 32.170(3)
_cell_length_c 11.5494(9)
_cell_measurement_reflns_used 9964
_cell_measurement_temperature 120(2)
_cell_measurement_theta_max 27.07
_cell_measurement_theta_min 2.24
_cell_volume 3927.0(6)
_computing_cell_refinement 'SAINT (Bruker, 2014)'
_computing_data_collection 'APEX (Bruker, 2014)'
_computing_data_reduction 'SAINT (Bruker, 2014)'
_computing_molecular_graphics 'SHELXL-2014/6 (Sheldrick, 2014)'
_computing_publication_material 'SHELXL-2014/6 (Sheldrick, 2014) and PLATON (Spek, 2015)'
_computing_structure_refinement 'SHELXL-2014/6 (Sheldrick, 2014)'
_computing_structure_solution 'SHELXL-2014/6 (Sheldrick, 2014)'
_diffrn_ambient_temperature 120(2)
_diffrn_measured_fraction_theta_full 1.000
_diffrn_measured_fraction_theta_max 0.996
_diffrn_measurement_device_type 'Bruker APEX-II CCD'
_diffrn_measurement_method '\f and \w scans'
_diffrn_radiation_type MoK\a
_diffrn_radiation_wavelength 0.71073
_diffrn_reflns_av_R_equivalents 0.0569
_diffrn_reflns_av_unetI/netI 0.0374
_diffrn_reflns_Laue_measured_fraction_full 1.000
_diffrn_reflns_Laue_measured_fraction_max 0.996
_diffrn_reflns_limit_h_max 14
_diffrn_reflns_limit_h_min -13
_diffrn_reflns_limit_k_max 38
_diffrn_reflns_limit_k_min -41
_diffrn_reflns_limit_l_max 14
_diffrn_reflns_limit_l_min -14
_diffrn_reflns_number 54646
_diffrn_reflns_point_group_measured_fraction_full 1.000
_diffrn_reflns_point_group_measured_fraction_max 0.996
_diffrn_reflns_theta_full 25.242
_diffrn_reflns_theta_max 27.192
_diffrn_reflns_theta_min 1.948
_diffrn_source 'sealed tube'
_exptl_absorpt_coefficient_mu 1.354
_exptl_absorpt_correction_T_max 0.873
_exptl_absorpt_correction_T_min 0.758
_exptl_absorpt_correction_type multi-scan
_exptl_absorpt_process_details 'SADABS-2014/5 (Bruker,2014/5)'
_exptl_crystal_colour orange
_exptl_crystal_density_diffrn 1.467
_exptl_crystal_description prizm
_exptl_crystal_F_000 1760
_exptl_crystal_size_max 0.18
_exptl_crystal_size_mid 0.16
_exptl_crystal_size_min 0.10
_refine_diff_density_max 0.826
_refine_diff_density_min -0.326
_refine_diff_density_rms 0.093
_refine_ls_extinction_method none
_refine_ls_goodness_of_fit_ref 1.052
_refine_ls_hydrogen_treatment constr
_refine_ls_matrix_type full
_refine_ls_number_parameters 490
_refine_ls_number_reflns 8703
_refine_ls_number_restraints 0
_refine_ls_restrained_S_all 1.052
_refine_ls_R_factor_all 0.0637
_refine_ls_R_factor_gt 0.0453
_refine_ls_shift/su_max 0.000
_refine_ls_shift/su_mean 0.000
_refine_ls_structure_factor_coef Fsqd
_refine_ls_weighting_details 'w=1/[\s^2^(Fo^2^)+(0.0502P)^2^+5.4194P] where P=(Fo^2^+2Fc^2^)/3'
_refine_ls_weighting_scheme calc
_refine_ls_wR_factor_gt 0.1038
_refine_ls_wR_factor_ref 0.1137
_reflns_Friedel_coverage 0.000
_reflns_number_gt 6855
_reflns_number_total 8703
_reflns_threshold_expression 'I > 2\s(I)'
_cod_data_source_file d0dt03857a2.cif
_cod_data_source_block st8
_cod_depositor_comments 'Adding full bibliography for 7706515--7706517.cif.'
_cod_original_cell_volume 3926.9(5)
_cod_original_sg_symbol_H-M 'P 21/n'
_cod_database_code 7706515
_shelx_space_group_comment
;
The symmetry employed for this shelxl refinement is uniquely defined
by the following loop, which should always be used as a source of
symmetry information in preference to the above space-group names.
They are only intended as comments.
;
_shelxl_version_number 2014/6

loop_
_space_group_symop_operation_xyz
'x, y, z'
'-x+1/2, y+1/2, -z+1/2'
'-x, -y, -z'
'x-1/2, -y-1/2, z-1/2'

loop_
_atom_site_label
_atom_site_type_symbol
_atom_site_fract_x
_atom_site_fract_y
_atom_site_fract_z
_atom_site_U_iso_or_equiv
_atom_site_adp_type
_atom_site_occupancy
_atom_site_site_symmetry_order
_atom_site_calc_flag
_atom_site_refinement_flags_posn
_atom_site_refinement_flags_adp
_atom_site_refinement_flags_occupancy
_atom_site_disorder_assembly
_atom_site_disorder_group
Co1" Co 0.72959(4) 0.16975(2) 0.17967(3) 0.01849(10) Uani 1 1 d . . . . .
Co1 Co 0.70352(4) 0.09118(2) 0.16634(3) 0.01930(10) Uani 1 1 d . . . . .
Co1' Co 0.73421(4) 0.13192(2) -0.01144(3) 0.01935(10) Uani 1 1 d . . . . .
Na1 Na 1.05254(11) 0.12028(4) 0.23987(10) 0.0227(3) Uani 1 1 d . . . . .
S1 S 0.57339(7) 0.13634(2) 0.05891(6) 0.02194(16) Uani 1 1 d . . . . .
O3 O 0.82654(19) 0.12688(6) 0.14858(17) 0.0191(4) Uani 1 1 d . . . . .
O1 O 0.9317(2) 0.09093(7) 0.3727(2) 0.0296(5) Uani 1 1 d . . . . .
O2 O 1.1796(2) 0.12111(8) 0.4525(2) 0.0369(6) Uani 1 1 d . . . . .
C3 C 1.0143(3) 0.08116(11) 0.4913(3) 0.0312(7) Uani 1 1 d . . . . .
H3A H 1.0608 0.0551 0.4878 0.037 Uiso 1 1 calc R U . . .
H3B H 0.9637 0.0770 0.5484 0.037 Uiso 1 1 calc R U . . .
C4 C 1.1066(3) 0.11614(11) 0.5345(3) 0.0330(8) Uani 1 1 d . . . . .
H4A H 1.0603 0.1422 0.5389 0.040 Uiso 1 1 calc R U . . .
H4B H 1.1628 0.1098 0.6163 0.040 Uiso 1 1 calc R U . . .
C5 C 1.2860(4) 0.14705(16) 0.5034(4) 0.0576(13) Uani 1 1 d . . . . .
H5A H 1.2570 0.1750 0.5165 0.086 Uiso 1 1 calc R U . . .
H5B H 1.3382 0.1487 0.4478 0.086 Uiso 1 1 calc R U . . .
H5C H 1.3362 0.1354 0.5808 0.086 Uiso 1 1 calc R U . . .
O1' O 0.9836(2) 0.09405(8) 0.0282(2) 0.0345(6) Uani 1 1 d . . . . .
O2' O 1.1702(2) 0.05972(7) 0.2157(2) 0.0315(5) Uani 1 1 d . . . . .
C3' C 1.0886(4) 0.07249(13) 0.0055(3) 0.0409(9) Uani 1 1 d . . . . .
H3'A H 1.1569 0.0924 0.0059 0.049 Uiso 1 1 calc R U . . .
H3'B H 1.0613 0.0590 -0.0749 0.049 Uiso 1 1 calc R U . . .
C4' C 1.1365(4) 0.04032(12) 0.1021(3) 0.0367(8) Uani 1 1 d . . . . .
H4'A H 1.0698 0.0193 0.0982 0.044 Uiso 1 1 calc R U . . .
H4'B H 1.2109 0.0260 0.0894 0.044 Uiso 1 1 calc R U . . .
C5' C 1.2190(4) 0.03054(12) 0.3114(3) 0.0411(9) Uani 1 1 d . . . . .
H5'A H 1.1516 0.0114 0.3163 0.062 Uiso 1 1 calc R U . . .
H5'B H 1.2508 0.0455 0.3882 0.062 Uiso 1 1 calc R U . . .
H5'C H 1.2882 0.0147 0.2953 0.062 Uiso 1 1 calc R U . . .
O1" O 0.9895(2) 0.19393(7) 0.1968(2) 0.0270(5) Uani 1 1 d . . . . .
O2" O 1.2218(2) 0.16106(8) 0.2137(2) 0.0365(6) Uani 1 1 d . . . . .
C3" C 1.0952(3) 0.22045(11) 0.1998(4) 0.0344(8) Uani 1 1 d . . . . .
H3"A H 1.1395 0.2283 0.2843 0.041 Uiso 1 1 calc R U . . .
H3"B H 1.0651 0.2462 0.1533 0.041 Uiso 1 1 calc R U . . .
C4" C 1.1835(3) 0.19782(11) 0.1459(3) 0.0344(8) Uani 1 1 d . . . . .
H4"A H 1.1406 0.1909 0.0603 0.041 Uiso 1 1 calc R U . . .
H4"B H 1.2581 0.2154 0.1491 0.041 Uiso 1 1 calc R U . . .
C5" C 1.3348(4) 0.14398(13) 0.1973(5) 0.0552(12) Uani 1 1 d . . . . .
H5"A H 1.3232 0.1393 0.1109 0.083 Uiso 1 1 calc R U . . .
H5"B H 1.3538 0.1175 0.2408 0.083 Uiso 1 1 calc R U . . .
H5"C H 1.4050 0.1634 0.2290 0.083 Uiso 1 1 calc R U . . .
C1 C 0.8018(3) 0.03750(10) 0.1932(3) 0.0305(7) Uani 1 1 d . . . . .
H1 H 0.8749 0.0396 0.1435 0.037 Uiso 1 1 calc R U . . .
C2 C 0.6505(4) 0.03180(11) 0.1216(3) 0.0359(8) Uani 1 1 d . . . . .
H2 H 0.6155 0.0302 0.0205 0.043 Uiso 1 1 calc R U . . .
B4 B 0.8235(4) 0.06617(12) 0.3262(3) 0.0273(8) Uani 1 1 d . . . . .
B5 B 0.8409(4) 0.01052(13) 0.3249(4) 0.0337(9) Uani 1 1 d . . . . .
H5 H 0.9356 -0.0043 0.3655 0.040 Uiso 1 1 calc R U . . .
B6 B 0.7335(5) -0.01071(13) 0.1953(4) 0.0387(10) Uani 1 1 d . . . . .
H6 H 0.7564 -0.0392 0.1498 0.046 Uiso 1 1 calc R U . . .
B7 B 0.5557(4) 0.05491(13) 0.1955(4) 0.0351(9) Uani 1 1 d . . . . .
H7 H 0.4596 0.0683 0.1520 0.042 Uiso 1 1 calc R U . . .
B8 B 0.6618(4) 0.07675(13) 0.3283(3) 0.0306(8) Uani 1 1 d . . . . .
H8 H 0.6358 0.1047 0.3740 0.037 Uiso 1 1 calc R U . . .
B9 B 0.7516(4) 0.03449(12) 0.4126(3) 0.0302(8) Uani 1 1 d . . . . .
H9 H 0.7871 0.0355 0.5137 0.036 Uiso 1 1 calc R U . . .
B10 B 0.6973(4) -0.01294(12) 0.3346(3) 0.0307(8) Uani 1 1 d . . . . .
H10 H 0.6959 -0.0429 0.3835 0.037 Uiso 1 1 calc R U . . .
B11 B 0.5786(4) 0.00005(14) 0.1997(4) 0.0406(11) Uani 1 1 d . . . . .
H11 H 0.4989 -0.0216 0.1569 0.049 Uiso 1 1 calc R U . . .
B12 B 0.5884(4) 0.02782(13) 0.3353(4) 0.0361(9) Uani 1 1 d . . . . .
H12 H 0.5156 0.0244 0.3849 0.043 Uiso 1 1 calc R U . . .
C1' C 0.8518(3) 0.16185(10) -0.0878(3) 0.0260(7) Uani 1 1 d . . . . .
H1' H 0.9100 0.1838 -0.0184 0.031 Uiso 1 1 calc R U . . .
C2' C 0.7011(3) 0.17017(10) -0.1551(3) 0.0274(7) Uani 1 1 d . . . . .
H2' H 0.6506 0.1980 -0.1338 0.033 Uiso 1 1 calc R U . . .
B4' B 0.8856(4) 0.10903(12) -0.0699(3) 0.0279(8) Uani 1 1 d . . . . .
B5' B 0.9235(4) 0.14027(13) -0.1850(3) 0.0295(8) Uani 1 1 d . . . . .
H5' H 1.0241 0.1461 -0.1829 0.035 Uiso 1 1 calc R U . . .
B6' B 0.8089(4) 0.17905(13) -0.2348(3) 0.0310(9) Uani 1 1 d . . . . .
H6' H 0.8334 0.2103 -0.2643 0.037 Uiso 1 1 calc R U . . .
B7' B 0.6164(4) 0.12530(13) -0.1906(3) 0.0294(8) Uani 1 1 d . . . . .
H7' H 0.5141 0.1211 -0.1964 0.035 Uiso 1 1 calc R U . . .
B8' B 0.7320(4) 0.08499(12) -0.1393(3) 0.0293(8) Uani 1 1 d . . . . .
H8' H 0.7062 0.0536 -0.1115 0.035 Uiso 1 1 calc R U . . .
B9' B 0.8472(4) 0.09077(13) -0.2208(3) 0.0309(8) Uani 1 1 d . . . . .
H9' H 0.8980 0.0632 -0.2432 0.037 Uiso 1 1 calc R U . . .
B10' B 0.8010(4) 0.13319(12) -0.3230(3) 0.0286(8) Uani 1 1 d . . . . .
H10' H 0.8205 0.1332 -0.4129 0.034 Uiso 1 1 calc R U . . .
B11' B 0.6618(4) 0.15512(12) -0.3024(3) 0.0304(8) Uani 1 1 d . . . . .
H11' H 0.5896 0.1709 -0.3782 0.036 Uiso 1 1 calc R U . . .
B12' B 0.6827(4) 0.10041(12) -0.2947(3) 0.0302(8) Uani 1 1 d . . . . .
H12' H 0.6241 0.0792 -0.3663 0.036 Uiso 1 1 calc R U . . .
C1" C 0.8366(3) 0.18880(10) 0.3452(3) 0.0243(7) Uani 1 1 d . . . . .
H1" H 0.8886 0.1610 0.3931 0.029 Uiso 1 1 calc R U . . .
C2" C 0.6842(3) 0.19443(11) 0.3233(3) 0.0278(7) Uani 1 1 d . . . . .
H2" H 0.6270 0.1706 0.3549 0.033 Uiso 1 1 calc R U . . .
B4" B 0.8845(3) 0.21059(11) 0.2284(3) 0.0216(7) Uani 1 1 d . . . . .
B5" B 0.9129(4) 0.23499(11) 0.3740(3) 0.0260(8) Uani 1 1 d . . . . .
H5" H 1.0115 0.2390 0.4351 0.031 Uiso 1 1 calc R U . . .
B6" B 0.7875(4) 0.22401(12) 0.4349(3) 0.0285(8) Uani 1 1 d . . . . .
H6" H 0.8022 0.2207 0.5345 0.034 Uiso 1 1 calc R U . . .
B7" B 0.6131(3) 0.22061(11) 0.1918(3) 0.0246(7) Uani 1 1 d . . . . .
H7" H 0.5131 0.2167 0.1339 0.029 Uiso 1 1 calc R U . . .
B8" B 0.7403(3) 0.23247(11) 0.1302(3) 0.0218(7) Uani 1 1 d . . . . .
H8" H 0.7246 0.2368 0.0307 0.026 Uiso 1 1 calc R U . . .
B9" B 0.8517(3) 0.26390(11) 0.2384(3) 0.0232(7) Uani 1 1 d . . . . .
H9" H 0.9100 0.2879 0.2087 0.028 Uiso 1 1 calc R U . . .
B10" B 0.7931(4) 0.27276(12) 0.3650(3) 0.0277(8) Uani 1 1 d . . . . .
H10" H 0.8121 0.3025 0.4178 0.033 Uiso 1 1 calc R U . . .
B11" B 0.6464(4) 0.24511(12) 0.3376(3) 0.0312(8) Uani 1 1 d . . . . .
H11" H 0.5683 0.2559 0.3742 0.037 Uiso 1 1 calc R U . . .
B12" B 0.6851(4) 0.27034(12) 0.2158(3) 0.0260(8) Uani 1 1 d . . . . .
H12" H 0.6326 0.2986 0.1716 0.031 Uiso 1 1 calc R U . . .

loop_
_atom_site_aniso_label
_atom_site_aniso_U_11
_atom_site_aniso_U_22
_atom_site_aniso_U_33
_atom_site_aniso_U_23
_atom_site_aniso_U_13
_atom_site_aniso_U_12
Co1" 0.0200(2) 0.0215(2) 0.01388(18) 0.00189(15) 0.00482(15) 0.00023(16)
Co1 0.0192(2) 0.0227(2) 0.01543(19) 0.00286(15) 0.00422(15) -0.00190(16)
Co1' 0.0206(2) 0.0247(2) 0.01275(18) 0.00166(15) 0.00481(15) -0.00039(16)
Na1 0.0213(6) 0.0240(6) 0.0223(6) 0.0016(5) 0.0054(5) -0.0009(5)
S1 0.0189(4) 0.0296(4) 0.0163(3) 0.0027(3) 0.0035(3) 0.0000(3)
O3 0.0199(11) 0.0227(11) 0.0146(9) 0.0023(8) 0.0050(8) -0.0010(8)
O1 0.0287(12) 0.0324(13) 0.0239(11) 0.0063(9) 0.0015(9) -0.0025(10)
O2 0.0333(14) 0.0427(15) 0.0306(13) -0.0023(11) 0.0028(10) -0.0131(11)
C3 0.0290(18) 0.0364(19) 0.0239(16) 0.0055(14) 0.0008(13) 0.0022(15)
C4 0.0351(19) 0.0360(19) 0.0241(16) -0.0036(14) 0.0029(14) 0.0017(15)
C5 0.048(3) 0.078(3) 0.042(2) -0.003(2) 0.0040(19) -0.032(2)
O1' 0.0349(14) 0.0473(15) 0.0227(11) 0.0029(10) 0.0104(10) 0.0137(11)
O2' 0.0374(14) 0.0285(12) 0.0270(12) 0.0017(10) 0.0065(10) 0.0058(10)
C3' 0.039(2) 0.058(3) 0.0297(18) 0.0040(17) 0.0157(16) 0.0193(18)
C4' 0.039(2) 0.039(2) 0.0283(17) -0.0018(15) 0.0034(15) 0.0140(16)
C5' 0.047(2) 0.041(2) 0.0333(19) 0.0078(16) 0.0076(17) 0.0116(18)
O1" 0.0244(12) 0.0272(12) 0.0310(12) -0.0024(9) 0.0103(9) -0.0032(9)
O2" 0.0285(13) 0.0359(14) 0.0512(16) 0.0090(11) 0.0211(11) 0.0017(11)
C3" 0.0286(18) 0.0266(18) 0.051(2) -0.0003(16) 0.0155(16) -0.0039(14)
C4" 0.0304(19) 0.035(2) 0.043(2) 0.0051(16) 0.0173(16) -0.0027(15)
C5" 0.035(2) 0.043(2) 0.099(4) 0.004(2) 0.036(2) -0.0006(18)
C1 0.0344(19) 0.0262(17) 0.0344(18) 0.0030(14) 0.0153(15) -0.0014(14)
C2 0.051(2) 0.0323(19) 0.0205(16) -0.0003(14) 0.0040(15) -0.0150(17)
B4 0.034(2) 0.0268(19) 0.0186(16) 0.0064(14) 0.0038(14) -0.0015(16)
B5 0.037(2) 0.030(2) 0.035(2) 0.0080(17) 0.0110(17) -0.0002(17)
B6 0.058(3) 0.027(2) 0.036(2) 0.0016(17) 0.021(2) -0.0047(19)
B7 0.026(2) 0.037(2) 0.043(2) 0.0119(18) 0.0103(17) -0.0031(17)
B8 0.036(2) 0.035(2) 0.0249(18) 0.0031(16) 0.0153(16) -0.0030(17)
B9 0.039(2) 0.031(2) 0.0194(17) 0.0061(15) 0.0060(15) -0.0031(17)
B10 0.038(2) 0.027(2) 0.0291(19) 0.0055(16) 0.0126(16) -0.0040(16)
B11 0.045(3) 0.040(2) 0.029(2) 0.0085(18) -0.0014(18) -0.021(2)
B12 0.038(2) 0.036(2) 0.039(2) 0.0078(18) 0.0197(18) -0.0047(18)
C1' 0.0296(17) 0.0325(18) 0.0176(14) 0.0004(12) 0.0094(12) -0.0049(14)
C2' 0.0349(19) 0.0283(17) 0.0178(14) 0.0034(12) 0.0056(13) 0.0040(14)
B4' 0.033(2) 0.032(2) 0.0212(17) 0.0042(15) 0.0119(15) 0.0082(16)
B5' 0.032(2) 0.039(2) 0.0205(17) 0.0030(15) 0.0130(15) 0.0029(17)
B6' 0.043(2) 0.034(2) 0.0187(17) 0.0022(15) 0.0133(16) -0.0046(17)
B7' 0.027(2) 0.041(2) 0.0168(16) -0.0036(15) 0.0016(14) -0.0043(16)
B8' 0.041(2) 0.0252(19) 0.0253(18) -0.0054(15) 0.0146(16) -0.0080(16)
B9' 0.041(2) 0.033(2) 0.0210(17) 0.0004(15) 0.0132(16) 0.0053(17)
B10' 0.039(2) 0.034(2) 0.0153(16) -0.0005(14) 0.0106(15) 0.0038(17)
B11' 0.041(2) 0.034(2) 0.0154(16) 0.0003(14) 0.0064(15) 0.0062(17)
B12' 0.038(2) 0.033(2) 0.0190(17) -0.0039(15) 0.0073(15) -0.0039(17)
C1" 0.0291(17) 0.0276(17) 0.0145(13) 0.0008(12) 0.0039(12) -0.0003(13)
C2" 0.0295(18) 0.0338(18) 0.0223(15) -0.0017(13) 0.0112(13) 0.0005(14)
B4" 0.0238(18) 0.0236(17) 0.0174(15) 0.0014(13) 0.0061(13) -0.0013(14)
B5" 0.031(2) 0.0239(18) 0.0197(16) -0.0007(14) 0.0015(14) -0.0001(15)
B6" 0.045(2) 0.0254(19) 0.0152(16) -0.0004(14) 0.0083(15) -0.0007(16)
B7" 0.0238(18) 0.0248(18) 0.0254(18) 0.0029(14) 0.0076(14) 0.0031(14)
B8" 0.0222(18) 0.0236(17) 0.0183(16) 0.0029(13) 0.0037(13) 0.0025(14)
B9" 0.0265(19) 0.0228(17) 0.0207(16) -0.0001(13) 0.0078(14) 0.0003(14)
B10" 0.035(2) 0.0252(19) 0.0240(17) 0.0005(14) 0.0112(15) 0.0041(16)
B11" 0.038(2) 0.031(2) 0.0289(19) -0.0029(16) 0.0163(17) 0.0036(17)
B12" 0.029(2) 0.0259(19) 0.0236(17) 0.0025(14) 0.0082(15) 0.0074(15)

loop_
_atom_type_symbol
_atom_type_description
_atom_type_scat_dispersion_real
_atom_type_scat_dispersion_imag
_atom_type_scat_source
C C 0.0033 0.0016 'International Tables Vol C Tables 4.2.6.8 and 6.1.1.4'
H H 0.0000 0.0000 'International Tables Vol C Tables 4.2.6.8 and 6.1.1.4'
B B 0.0013 0.0007 'International Tables Vol C Tables 4.2.6.8 and 6.1.1.4'
Co Co 0.3494 0.9721 'International Tables Vol C Tables 4.2.6.8 and 6.1.1.4'
Na Na 0.0362 0.0249 'International Tables Vol C Tables 4.2.6.8 and 6.1.1.4'
O O 0.0106 0.0060 'International Tables Vol C Tables 4.2.6.8 and 6.1.1.4'
S S 0.1246 0.1234 'International Tables Vol C Tables 4.2.6.8 and 6.1.1.4'

loop_
_geom_angle_atom_site_label_1
_geom_angle_atom_site_label_2
_geom_angle_atom_site_label_3
_geom_angle
_geom_angle_site_symmetry_1
_geom_angle_site_symmetry_3
_geom_angle_publ_flag
O3 Co1" C1" 101.36(11) . . ?
O3 Co1" C2" 138.33(11) . . ?
C1" Co1" C2" 47.61(13) . . ?
O3 Co1" B4" 92.64(12) . . ?
C1" Co1" B4" 49.61(12) . . ?
C2" Co1" B4" 84.92(13) . . ?
O3 Co1" B8" 125.53(11) . . ?
C1" Co1" B8" 84.45(13) . . ?
C2" Co1" B8" 83.91(14) . . ?
B4" Co1" B8" 50.89(13) . . ?
O3 Co1" B7" 172.76(11) . . ?
C1" Co1" B7" 84.43(14) . . ?
C2" Co1" B7" 48.90(13) . . ?
B4" Co1" B7" 87.83(14) . . ?
B8" Co1" B7" 50.19(13) . . ?
O3 Co1" S1 84.40(7) . . ?
C1" Co1" S1 153.52(9) . . ?
C2" Co1" S1 112.43(10) . . ?
B4" Co1" S1 156.74(9) . . ?
B8" Co1" S1 113.41(10) . . ?
B7" Co1" S1 92.32(10) . . ?
O3 Co1" Co1' 46.50(6) . . ?
C1" Co1" Co1' 144.34(9) . . ?
C2" Co1" Co1' 166.50(10) . . ?
B4" Co1" Co1' 108.25(9) . . ?
B8" Co1" Co1' 101.92(9) . . ?
B7" Co1" Co1' 126.63(10) . . ?
S1 Co1" Co1' 54.10(2) . . ?
O3 Co1" Co1 46.13(6) . . ?
C1" Co1" Co1 112.45(9) . . ?
C2" Co1" Co1 112.82(10) . . ?
B4" Co1" Co1 134.98(10) . . ?
B8" Co1" Co1 161.49(9) . . ?
B7" Co1" Co1 135.55(10) . . ?
S1 Co1" Co1 54.00(2) . . ?
Co1' Co1" Co1 60.035(15) . . ?
O3 Co1 C1 99.81(12) . . ?
O3 Co1 C2 137.06(13) . . ?
C1 Co1 C2 48.12(15) . . ?
O3 Co1 B4 92.25(12) . . ?
C1 Co1 B4 50.28(14) . . ?
C2 Co1 B4 85.69(14) . . ?
O3 Co1 B8 126.69(13) . . ?
C1 Co1 B8 85.48(15) . . ?
C2 Co1 B8 84.08(15) . . ?
B4 Co1 B8 51.51(15) . . ?
O3 Co1 B7 174.36(14) . . ?
C1 Co1 B7 84.77(15) . . ?
C2 Co1 B7 48.58(16) . . ?
B4 Co1 B7 88.16(15) . . ?
B8 Co1 B7 50.01(16) . . ?
O3 Co1 S1 84.60(7) . . ?
C1 Co1 S1 154.44(10) . . ?
C2 Co1 S1 113.14(11) . . ?
B4 Co1 S1 155.23(11) . . ?
B8 Co1 S1 112.19(12) . . ?
B7 Co1 S1 92.68(12) . . ?
O3 Co1 Co1' 46.38(6) . . ?
C1 Co1 Co1' 111.98(10) . . ?
C2 Co1 Co1' 112.20(10) . . ?
B4 Co1 Co1' 135.37(11) . . ?
B8 Co1 Co1' 161.34(12) . . ?
B7 Co1 Co1' 134.80(12) . . ?
S1 Co1 Co1' 53.99(2) . . ?
O3 Co1 Co1" 46.41(6) . . ?
C1 Co1 Co1" 142.73(10) . . ?
C2 Co1 Co1" 166.95(10) . . ?
B4 Co1 Co1" 107.25(11) . . ?
B8 Co1 Co1" 102.45(11) . . ?
B7 Co1 Co1" 128.21(12) . . ?
S1 Co1 Co1" 53.99(2) . . ?
Co1' Co1 Co1" 59.793(15) . . ?
O3 Co1' C2' 142.85(11) . . ?
O3 Co1' C1' 104.00(11) . . ?
C2' Co1' C1' 48.14(13) . . ?
O3 Co1' B8' 122.08(13) . . ?
C2' Co1' B8' 84.14(14) . . ?
C1' Co1' B8' 85.03(14) . . ?
O3 Co1' B4' 91.77(12) . . ?
C2' Co1' B4' 85.48(14) . . ?
C1' Co1' B4' 49.83(14) . . ?
B8' Co1' B4' 51.30(15) . . ?
O3 Co1' B7' 168.37(13) . . ?
C2' Co1' B7' 48.75(14) . . ?
C1' Co1' B7' 84.92(14) . . ?
B8' Co1' B7' 50.37(16) . . ?
B4' Co1' B7' 88.38(15) . . ?
O3 Co1' S1 84.53(7) . . ?
C2' Co1' S1 107.27(10) . . ?
C1' Co1' S1 146.90(10) . . ?
B8' Co1' S1 117.82(11) . . ?
B4' Co1' S1 163.21(11) . . ?
B7' Co1' S1 92.00(11) . . ?
O3 Co1' Co1" 46.61(6) . . ?
C2' Co1' Co1" 112.31(9) . . ?
C1' Co1' Co1" 109.29(9) . . ?
B8' Co1' Co1" 162.86(11) . . ?
B4' Co1' Co1" 131.65(11) . . ?
B7' Co1' Co1" 137.70(11) . . ?
S1 Co1' Co1" 54.17(2) . . ?
O3 Co1' Co1 46.21(6) . . ?
C2' Co1' Co1 161.28(10) . . ?
C1' Co1' Co1 148.74(9) . . ?
B8' Co1' Co1 102.69(10) . . ?
B4' Co1' Co1 112.49(10) . . ?
B7' Co1' Co1 123.46(11) . . ?
S1 Co1' Co1 54.08(2) . . ?
Co1" Co1' Co1 60.172(16) . . ?
O2" Na1 O2' 87.76(9) . . ?
O2" Na1 O3 130.28(9) . . ?
O2' Na1 O3 123.00(9) . . ?
O2" Na1 O2 83.02(9) . . ?
O2' Na1 O2 87.34(9) . . ?
O3 Na1 O2 130.85(9) . . ?
O2" Na1 O1" 68.41(8) . . ?
O2' Na1 O1" 151.84(9) . . ?
O3 Na1 O1" 68.56(7) . . ?
O2 Na1 O1" 103.68(9) . . ?
O2" Na1 O1' 95.18(10) . . ?
O2' Na1 O1' 68.44(8) . . ?
O3 Na1 O1' 67.58(8) . . ?
O2 Na1 O1' 155.78(10) . . ?
O1" Na1 O1' 97.99(9) . . ?
O2" Na1 O1 150.41(10) . . ?
O2' Na1 O1 99.71(9) . . ?
O3 Na1 O1 68.47(7) . . ?
O2 Na1 O1 68.91(8) . . ?
O1" Na1 O1 108.42(9) . . ?
O1' Na1 O1 114.24(9) . . ?
Co1' S1 Co1" 71.73(3) . . ?
Co1' S1 Co1 71.93(3) . . ?
Co1" S1 Co1 72.00(3) . . ?
Co1 O3 Co1' 87.41(9) . . ?
Co1 O3 Co1" 87.47(9) . . ?
Co1' O3 Co1" 86.89(9) . . ?
Co1 O3 Na1 126.84(10) . . ?
Co1' O3 Na1 130.24(10) . . ?
Co1" O3 Na1 124.36(10) . . ?
B4 O1 C3 118.2(2) . . ?
B4 O1 Na1 121.8(2) . . ?
C3 O1 Na1 111.27(19) . . ?
C4 O2 C5 110.6(3) . . ?
C4 O2 Na1 113.36(19) . . ?
C5 O2 Na1 125.8(2) . . ?
O1 C3 C4 109.5(3) . . ?
O1 C3 H3A 109.8 . . ?
C4 C3 H3A 109.8 . . ?
O1 C3 H3B 109.8 . . ?
C4 C3 H3B 109.8 . . ?
H3A C3 H3B 108.2 . . ?
O2 C4 C3 108.9(3) . . ?
O2 C4 H4A 109.9 . . ?
C3 C4 H4A 109.9 . . ?
O2 C4 H4B 109.9 . . ?
C3 C4 H4B 109.9 . . ?
H4A C4 H4B 108.3 . . ?
O2 C5 H5A 109.5 . . ?
O2 C5 H5B 109.5 . . ?
H5A C5 H5B 109.5 . . ?
O2 C5 H5C 109.5 . . ?
H5A C5 H5C 109.5 . . ?
H5B C5 H5C 109.5 . . ?
B4' O1' C3' 119.4(3) . . ?
B4' O1' Na1 128.4(2) . . ?
C3' O1' Na1 108.0(2) . . ?
C4' O2' C5' 111.7(3) . . ?
C4' O2' Na1 117.62(19) . . ?
C5' O2' Na1 122.5(2) . . ?
O1' C3' C4' 109.0(3) . . ?
O1' C3' H3'A 109.9 . . ?
C4' C3' H3'A 109.9 . . ?
O1' C3' H3'B 109.9 . . ?
C4' C3' H3'B 109.9 . . ?
H3'A C3' H3'B 108.3 . . ?
O2' C4' C3' 109.2(3) . . ?
O2' C4' H4'A 109.8 . . ?
C3' C4' H4'A 109.8 . . ?
O2' C4' H4'B 109.8 . . ?
C3' C4' H4'B 109.8 . . ?
H4'A C4' H4'B 108.3 . . ?
O2' C5' H5'A 109.5 . . ?
O2' C5' H5'B 109.5 . . ?
H5'A C5' H5'B 109.5 . . ?
O2' C5' H5'C 109.5 . . ?
H5'A C5' H5'C 109.5 . . ?
H5'B C5' H5'C 109.5 . . ?
B4" O1" C3" 119.2(3) . . ?
B4" O1" Na1 120.87(19) . . ?
C3" O1" Na1 112.53(19) . . ?
C4" O2" C5" 112.4(3) . . ?
C4" O2" Na1 114.4(2) . . ?
C5" O2" Na1 123.8(2) . . ?
O1" C3" C4" 109.0(3) . . ?
O1" C3" H3"A 109.9 . . ?
C4" C3" H3"A 109.9 . . ?
O1" C3" H3"B 109.9 . . ?
C4" C3" H3"B 109.9 . . ?
H3"A C3" H3"B 108.3 . . ?
O2" C4" C3" 107.7(3) . . ?
O2" C4" H4"A 110.2 . . ?
C3" C4" H4"A 110.2 . . ?
O2" C4" H4"B 110.2 . . ?
C3" C4" H4"B 110.2 . . ?
H4"A C4" H4"B 108.5 . . ?
O2" C5" H5"A 109.5 . . ?
O2" C5" H5"B 109.5 . . ?
H5"A C5" H5"B 109.5 . . ?
O2" C5" H5"C 109.5 . . ?
H5"A C5" H5"C 109.5 . . ?
H5"B C5" H5"C 109.5 . . ?
C2 C1 B5 110.6(3) . . ?
C2 C1 B6 61.5(2) . . ?
B5 C1 B6 61.7(2) . . ?
C2 C1 B4 111.2(3) . . ?
B5 C1 B4 63.1(2) . . ?
B6 C1 B4 114.2(3) . . ?
C2 C1 Co1 66.11(18) . . ?
B5 C1 Co1 124.2(2) . . ?
B6 C1 Co1 123.6(2) . . ?
B4 C1 Co1 67.26(17) . . ?
C2 C1 H1 121.8 . . ?
B5 C1 H1 117.2 . . ?
B6 C1 H1 116.4 . . ?
B4 C1 H1 118.8 . . ?
Co1 C1 H1 107.7 . . ?
C1 C2 B7 112.5(3) . . ?
C1 C2 B11 111.2(3) . . ?
B7 C2 B11 63.1(3) . . ?
C1 C2 B6 61.6(2) . . ?
B7 C2 B6 114.5(3) . . ?
B11 C2 B6 61.7(2) . . ?
C1 C2 Co1 65.76(16) . . ?
B7 C2 Co1 68.51(19) . . ?
B11 C2 Co1 125.2(3) . . ?
B6 C2 Co1 123.3(2) . . ?
C1 C2 H2 121.5 . . ?
B7 C2 H2 117.8 . . ?
B11 C2 H2 116.8 . . ?
B6 C2 H2 116.8 . . ?
Co1 C2 H2 107.3 . . ?
O1 B4 C1 121.3(3) . . ?
O1 B4 B9 125.6(3) . . ?
C1 B4 B9 102.8(3) . . ?
O1 B4 B5 119.0(3) . . ?
C1 B4 B5 57.0(2) . . ?
B9 B4 B5 59.9(2) . . ?
O1 B4 B8 128.0(3) . . ?
C1 B4 B8 103.0(3) . . ?
B9 B4 B8 59.9(2) . . ?
B5 B4 B8 107.0(3) . . ?
O1 B4 Co1 111.7(2) . . ?
C1 B4 Co1 62.46(16) . . ?
B9 B4 Co1 116.5(2) . . ?
B5 B4 Co1 114.6(2) . . ?
B8 B4 Co1 64.48(17) . . ?
C1 B5 B6 60.0(2) . . ?
C1 B5 B9 104.4(3) . . ?
B6 B5 B9 107.7(3) . . ?
C1 B5 B10 105.8(3) . . ?
B6 B5 B10 59.8(2) . . ?
B9 B5 B10 60.0(2) . . ?
C1 B5 B4 59.9(2) . . ?
B6 B5 B4 110.3(3) . . ?
B9 B5 B4 59.1(2) . . ?
B10 B5 B4 108.7(3) . . ?
C1 B5 H5 123.9 . . ?
B6 B5 H5 120.6 . . ?
B9 B5 H5 123.3 . . ?
B10 B5 H5 122.1 . . ?
B4 B5 H5 120.5 . . ?
C2 B6 C1 56.9(2) . . ?
C2 B6 B5 104.1(3) . . ?
C1 B6 B5 58.2(2) . . ?
C2 B6 B11 58.5(2) . . ?
C1 B6 B11 104.8(3) . . ?
B5 B6 B11 108.7(3) . . ?
C2 B6 B10 104.6(3) . . ?
C1 B6 B10 105.3(3) . . ?
B5 B6 B10 61.0(2) . . ?
B11 B6 B10 60.2(2) . . ?
C2 B6 H6 125.1 . . ?
C1 B6 H6 124.6 . . ?
B5 B6 H6 122.0 . . ?
B11 B6 H6 121.8 . . ?
B10 B6 H6 122.4 . . ?
C2 B7 B12 104.4(3) . . ?
C2 B7 B8 104.9(3) . . ?
B12 B7 B8 60.1(2) . . ?
C2 B7 B11 58.5(2) . . ?
B12 B7 B11 60.0(2) . . ?
B8 B7 B11 108.3(3) . . ?
C2 B7 Co1 62.91(17) . . ?
B12 B7 Co1 116.9(3) . . ?
B8 B7 Co1 64.77(18) . . ?
B11 B7 Co1 116.2(3) . . ?
C2 B7 H7 125.7 . . ?
B12 B7 H7 120.9 . . ?
B8 B7 H7 122.4 . . ?
B11 B7 H7 120.1 . . ?
Co1 B7 H7 113.0 . . ?
B7 B8 B12 59.8(2) . . ?
B7 B8 B9 106.9(3) . . ?
B12 B8 B9 59.6(2) . . ?
B7 B8 B4 108.5(3) . . ?
B12 B8 B4 107.2(3) . . ?
B9 B8 B4 58.4(2) . . ?
B7 B8 Co1 65.22(17) . . ?
B12 B8 Co1 117.0(2) . . ?
B9 B8 Co1 114.8(2) . . ?
B4 B8 Co1 64.02(16) . . ?
B7 B8 H8 121.8 . . ?
B12 B8 H8 120.3 . . ?
B9 B8 H8 121.9 . . ?
B4 B8 H8 122.7 . . ?
Co1 B8 H8 113.2 . . ?
B4 B9 B12 110.0(3) . . ?
B4 B9 B5 61.0(2) . . ?
B12 B9 B5 108.1(3) . . ?
B4 B9 B10 110.4(3) . . ?
B12 B9 B10 60.0(2) . . ?
B5 B9 B10 60.2(2) . . ?
B4 B9 B8 61.7(2) . . ?
B12 B9 B8 59.9(2) . . ?
B5 B9 B8 109.3(3) . . ?
B10 B9 B8 108.8(3) . . ?
B4 B9 H9 119.6 . . ?
B12 B9 H9 121.7 . . ?
B5 B9 H9 121.4 . . ?
B10 B9 H9 121.1 . . ?
B8 B9 H9 121.0 . . ?
B6 B10 B11 59.6(3) . . ?
B6 B10 B12 107.8(3) . . ?
B11 B10 B12 60.1(3) . . ?
B6 B10 B9 107.0(3) . . ?
B11 B10 B9 107.3(3) . . ?
B12 B10 B9 59.8(2) . . ?
B6 B10 B5 59.2(2) . . ?
B11 B10 B5 106.8(3) . . ?
B12 B10 B5 107.6(3) . . ?
B9 B10 B5 59.8(2) . . ?
B6 B10 H10 122.3 . . ?
B11 B10 H10 122.2 . . ?
B12 B10 H10 121.6 . . ?
B9 B10 H10 122.2 . . ?
B5 B10 H10 122.4 . . ?
C2 B11 B6 59.8(2) . . ?
C2 B11 B10 105.5(3) . . ?
B6 B11 B10 60.1(2) . . ?
C2 B11 B12 104.3(3) . . ?
B6 B11 B12 108.2(3) . . ?
B10 B11 B12 60.2(2) . . ?
C2 B11 B7 58.4(2) . . ?
B6 B11 B7 109.0(3) . . ?
B10 B11 B7 108.7(3) . . ?
B12 B11 B7 59.9(2) . . ?
C2 B11 H11 124.6 . . ?
B6 B11 H11 120.8 . . ?
B10 B11 H11 121.9 . . ?
B12 B11 H11 122.7 . . ?
B7 B11 H11 121.2 . . ?
B9 B12 B7 107.8(3) . . ?
B9 B12 B11 107.3(3) . . ?
B7 B12 B11 60.1(2) . . ?
B9 B12 B10 60.2(2) . . ?
B7 B12 B10 108.5(3) . . ?
B11 B12 B10 59.7(2) . . ?
B9 B12 B8 60.5(2) . . ?
B7 B12 B8 60.1(2) . . ?
B11 B12 B8 108.4(3) . . ?
B10 B12 B8 109.5(3) . . ?
B9 B12 H12 122.0 . . ?
B7 B12 H12 121.7 . . ?
B11 B12 H12 122.1 . . ?
B10 B12 H12 121.1 . . ?
B8 B12 H12 120.8 . . ?
C2' C1' B5' 110.9(2) . . ?
C2' C1' B6' 61.9(2) . . ?
B5' C1' B6' 61.7(2) . . ?
C2' C1' B4' 111.6(3) . . ?
B5' C1' B4' 63.5(2) . . ?
B6' C1' B4' 114.9(3) . . ?
C2' C1' Co1' 65.86(16) . . ?
B5' C1' Co1' 125.3(2) . . ?
B6' C1' Co1' 124.0(2) . . ?
B4' C1' Co1' 67.92(16) . . ?
C2' C1' H1' 121.9 . . ?
B5' C1' H1' 116.8 . . ?
B6' C1' H1' 116.2 . . ?
B4' C1' H1' 118.1 . . ?
Co1' C1' H1' 107.2 . . ?
C1' C2' B11' 110.9(3) . . ?
C1' C2' B7' 112.7(3) . . ?
B11' C2' B7' 63.6(2) . . ?
C1' C2' B6' 61.2(2) . . ?
B11' C2' B6' 61.9(2) . . ?
B7' C2' B6' 115.3(3) . . ?
C1' C2' Co1' 66.00(15) . . ?
B11' C2' Co1' 125.7(2) . . ?
B7' C2' Co1' 68.68(17) . . ?
B6' C2' Co1' 123.5(2) . . ?
C1' C2' H2' 121.8 . . ?
B11' C2' H2' 116.7 . . ?
B7' C2' H2' 117.2 . . ?
B6' C2' H2' 116.6 . . ?
Co1' C2' H2' 107.0 . . ?
O1' B4' C1' 121.3(3) . . ?
O1' B4' B9' 126.0(3) . . ?
C1' B4' B9' 103.0(2) . . ?
O1' B4' B5' 119.6(3) . . ?
C1' B4' B5' 57.13(19) . . ?
B9' B4' B5' 60.1(2) . . ?
O1' B4' B8' 127.5(3) . . ?
C1' B4' B8' 102.8(3) . . ?
B9' B4' B8' 60.0(2) . . ?
B5' B4' B8' 107.2(3) . . ?
O1' B4' Co1' 111.0(2) . . ?
C1' B4' Co1' 62.25(15) . . ?
B9' B4' Co1' 116.4(2) . . ?
B5' B4' Co1' 114.5(2) . . ?
B8' B4' Co1' 64.30(17) . . ?
C1' B5' B6' 59.6(2) . . ?
C1' B5' B10' 105.4(3) . . ?
B6' B5' B10' 60.5(2) . . ?
C1' B5' B9' 103.7(3) . . ?
B6' B5' B9' 108.1(3) . . ?
B10' B5' B9' 59.7(2) . . ?
C1' B5' B4' 59.3(2) . . ?
B6' B5' B4' 109.7(3) . . ?
B10' B5' B4' 108.0(3) . . ?
B9' B5' B4' 58.8(2) . . ?
C1' B5' H5' 124.5 . . ?
B6' B5' H5' 120.3 . . ?
B10' B5' H5' 122.1 . . ?
B9' B5' H5' 123.5 . . ?
B4' B5' H5' 121.1 . . ?
C1' B6' C2' 56.97(18) . . ?
C1' B6' B5' 58.6(2) . . ?
C2' B6' B5' 104.6(3) . . ?
C1' B6' B11' 104.6(3) . . ?
C2' B6' B11' 58.3(2) . . ?
B5' B6' B11' 108.6(3) . . ?
C1' B6' B10' 104.6(3) . . ?
C2' B6' B10' 104.0(3) . . ?
B5' B6' B10' 60.6(2) . . ?
B11' B6' B10' 59.9(2) . . ?
C1' B6' H6' 124.7 . . ?
C2' B6' H6' 125.1 . . ?
B5' B6' H6' 121.7 . . ?
B11' B6' H6' 122.0 . . ?
B10' B6' H6' 123.1 . . ?
C2' B7' B12' 103.9(3) . . ?
C2' B7' B11' 58.1(2) . . ?
B12' B7' B11' 59.7(2) . . ?
C2' B7' B8' 104.1(3) . . ?
B12' B7' B8' 60.2(2) . . ?
B11' B7' B8' 107.6(3) . . ?
C2' B7' Co1' 62.57(15) . . ?
B12' B7' Co1' 116.9(2) . . ?
B11' B7' Co1' 115.5(2) . . ?
B8' B7' Co1' 64.69(16) . . ?
C2' B7' H7' 126.2 . . ?
B12' B7' H7' 120.9 . . ?
B11' B7' H7' 120.7 . . ?
B8' B7' H7' 122.7 . . ?
Co1' B7' H7' 113.2 . . ?
B12' B8' B7' 59.2(2) . . ?
B12' B8' B9' 60.1(2) . . ?
B7' B8' B9' 107.2(3) . . ?
B12' B8' B4' 107.3(3) . . ?
B7' B8' B4' 108.7(3) . . ?
B9' B8' B4' 58.5(2) . . ?
B12' B8' Co1' 116.3(2) . . ?
B7' B8' Co1' 64.94(17) . . ?
B9' B8' Co1' 115.2(2) . . ?
B4' B8' Co1' 64.40(16) . . ?
B12' B8' H8' 120.6 . . ?
B7' B8' H8' 122.0 . . ?
B9' B8' H8' 121.4 . . ?
B4' B8' H8' 122.5 . . ?
Co1' B8' H8' 113.3 . . ?
B4' B9' B10' 109.9(3) . . ?
B4' B9' B5' 61.1(2) . . ?
B10' B9' B5' 59.8(2) . . ?
B4' B9' B12' 109.3(3) . . ?
B10' B9' B12' 59.8(2) . . ?
B5' B9' B12' 107.4(3) . . ?
B4' B9' B8' 61.5(2) . . ?
B10' B9' B8' 108.4(3) . . ?
B5' B9' B8' 109.1(3) . . ?
B12' B9' B8' 59.6(2) . . ?
B4' B9' H9' 119.8 . . ?
B10' B9' H9' 121.4 . . ?
B5' B9' H9' 121.6 . . ?
B12' B9' H9' 122.1 . . ?
B8' B9' H9' 121.1 . . ?
B11' B10' B9' 108.0(3) . . ?
B11' B10' B6' 59.5(2) . . ?
B9' B10' B6' 107.4(2) . . ?
B11' B10' B5' 107.0(2) . . ?
B9' B10' B5' 60.5(2) . . ?
B6' B10' B5' 58.9(2) . . ?
B11' B10' B12' 59.9(2) . . ?
B9' B10' B12' 60.6(2) . . ?
B6' B10' B12' 107.6(3) . . ?
B5' B10' B12' 108.6(3) . . ?
B11' B10' H10' 122.2 . . ?
B9' B10' H10' 121.4 . . ?
B6' B10' H10' 122.6 . . ?
B5' B10' H10' 122.0 . . ?
B12' B10' H10' 121.3 . . ?
C2' B11' B6' 59.8(2) . . ?
C2' B11' B10' 105.6(3) . . ?
B6' B11' B10' 60.6(2) . . ?
C2' B11' B12' 103.9(2) . . ?
B6' B11' B12' 108.8(3) . . ?
B10' B11' B12' 60.4(2) . . ?
C2' B11' B7' 58.33(19) . . ?
B6' B11' B7' 109.2(3) . . ?
B10' B11' B7' 108.6(3) . . ?
B12' B11' B7' 59.5(2) . . ?
C2' B11' H11' 124.8 . . ?
B6' B11' H11' 120.3 . . ?
B10' B11' H11' 121.7 . . ?
B12' B11' H11' 122.7 . . ?
B7' B11' H11' 121.3 . . ?
B7' B12' B11' 60.8(2) . . ?
B7' B12' B10' 109.1(3) . . ?
B11' B12' B10' 59.7(2) . . ?
B7' B12' B8' 60.6(2) . . ?
B11' B12' B8' 108.8(3) . . ?
B10' B12' B8' 108.8(3) . . ?
B7' B12' B9' 108.4(3) . . ?
B11' B12' B9' 107.1(3) . . ?
B10' B12' B9' 59.6(2) . . ?
B8' B12' B9' 60.2(2) . . ?
B7' B12' H12' 120.8 . . ?
B11' B12' H12' 121.8 . . ?
B10' B12' H12' 121.4 . . ?
B8' B12' H12' 121.0 . . ?
B9' B12' H12' 122.3 . . ?
C2" C1" B5" 111.3(3) . . ?
C2" C1" B6" 62.1(2) . . ?
B5" C1" B6" 62.0(2) . . ?
C2" C1" B4" 111.5(2) . . ?
B5" C1" B4" 63.3(2) . . ?
B6" C1" B4" 114.9(2) . . ?
C2" C1" Co1" 66.20(15) . . ?
B5" C1" Co1" 124.8(2) . . ?
B6" C1" Co1" 124.4(2) . . ?
B4" C1" Co1" 67.34(15) . . ?
C2" C1" H1" 121.5 . . ?
B5" C1" H1" 116.7 . . ?
B6" C1" H1" 115.8 . . ?
B4" C1" H1" 118.6 . . ?
Co1" C1" H1" 107.4 . . ?
C1" C2" B11" 111.1(3) . . ?
C1" C2" B7" 112.1(2) . . ?
B11" C2" B7" 63.5(2) . . ?
C1" C2" B6" 61.4(2) . . ?
B11" C2" B6" 62.0(2) . . ?
B7" C2" B6" 114.9(3) . . ?
C1" C2" Co1" 66.19(15) . . ?
B11" C2" Co1" 125.4(2) . . ?
B7" C2" Co1" 68.02(16) . . ?
B6" C2" Co1" 123.8(2) . . ?
C1" C2" H2" 121.7 . . ?
B11" C2" H2" 116.6 . . ?
B7" C2" H2" 118.0 . . ?
B6" C2" H2" 116.4 . . ?
Co1" C2" H2" 107.1 . . ?
O1" B4" C1" 120.3(3) . . ?
O1" B4" B9" 125.7(3) . . ?
C1" B4" B9" 103.1(2) . . ?
O1" B4" B5" 118.1(3) . . ?
C1" B4" B5" 57.23(18) . . ?
B9" B4" B5" 59.88(19) . . ?
O1" B4" B8" 128.5(3) . . ?
C1" B4" B8" 103.5(2) . . ?
B9" B4" B8" 60.14(19) . . ?
B5" B4" B8" 107.4(2) . . ?
O1" B4" Co1" 111.0(2) . . ?
C1" B4" Co1" 63.05(15) . . ?
B9" B4" Co1" 117.3(2) . . ?
B5" B4" Co1" 115.5(2) . . ?
B8" B4" Co1" 64.82(16) . . ?
C1" B5" B6" 59.9(2) . . ?
C1" B5" B10" 105.6(3) . . ?
B6" B5" B10" 60.1(2) . . ?
C1" B5" B9" 104.2(2) . . ?
B6" B5" B9" 108.3(3) . . ?
B10" B5" B9" 60.3(2) . . ?
C1" B5" B4" 59.45(18) . . ?
B6" B5" B4" 110.0(3) . . ?
B10" B5" B4" 108.6(2) . . ?
B9" B5" B4" 59.07(19) . . ?
C1" B5" H5" 124.3 . . ?
B6" B5" H5" 120.4 . . ?
B10" B5" H5" 121.9 . . ?
B9" B5" H5" 123.1 . . ?
B4" B5" H5" 120.8 . . ?
C1" B6" C2" 56.50(18) . . ?
C1" B6" B5" 58.1(2) . . ?
C2" B6" B5" 103.7(2) . . ?
C1" B6" B11" 104.1(2) . . ?
C2" B6" B11" 58.1(2) . . ?
B5" B6" B11" 108.6(3) . . ?
C1" B6" B10" 104.4(2) . . ?
C2" B6" B10" 104.5(2) . . ?
B5" B6" B10" 60.4(2) . . ?
B11" B6" B10" 60.8(2) . . ?
C1" B6" H6" 125.2 . . ?
C2" B6" H6" 125.3 . . ?
B5" B6" H6" 122.2 . . ?
B11" B6" H6" 121.9 . . ?
B10" B6" H6" 122.6 . . ?
C2" B7" B12" 103.6(2) . . ?
C2" B7" B8" 104.3(2) . . ?
B12" B7" B8" 60.1(2) . . ?
C2" B7" B11" 57.9(2) . . ?
B12" B7" B11" 59.8(2) . . ?
B8" B7" B11" 107.9(3) . . ?
C2" B7" Co1" 63.07(16) . . ?
B12" B7" Co1" 117.1(2) . . ?
B8" B7" Co1" 64.88(16) . . ?
B11" B7" Co1" 116.0(2) . . ?
C2" B7" H7" 126.3 . . ?
B12" B7" H7" 121.0 . . ?
B8" B7" H7" 122.6 . . ?
B11" B7" H7" 120.5 . . ?
Co1" B7" H7" 112.8 . . ?
B12" B8" B7" 59.4(2) . . ?
B12" B8" B9" 60.3(2) . . ?
B7" B8" B9" 107.6(2) . . ?
B12" B8" B4" 107.4(2) . . ?
B7" B8" B4" 108.5(2) . . ?
B9" B8" B4" 58.68(19) . . ?
B12" B8" Co1" 116.6(2) . . ?
B7" B8" Co1" 64.93(16) . . ?
B9" B8" Co1" 115.6(2) . . ?
B4" B8" Co1" 64.30(15) . . ?
B12" B8" H8" 120.4 . . ?
B7" B8" H8" 121.9 . . ?
B9" B8" H8" 121.1 . . ?
B4" B8" H8" 122.6 . . ?
Co1" B8" H8" 113.2 . . ?
B4" B9" B5" 61.06(19) . . ?
B4" B9" B10" 109.8(2) . . ?
B5" B9" B10" 59.8(2) . . ?
B4" B9" B8" 61.18(19) . . ?
B5" B9" B8" 109.2(2) . . ?
B10" B9" B8" 108.8(3) . . ?
B4" B9" B12" 108.9(3) . . ?
B5" B9" B12" 107.5(3) . . ?
B10" B9" B12" 60.0(2) . . ?
B8" B9" B12" 59.7(2) . . ?
B4" B9" H9" 120.2 . . ?
B5" B9" H9" 121.6 . . ?
B10" B9" H9" 121.2 . . ?
B8" B9" H9" 121.0 . . ?
B12" B9" H9" 122.2 . . ?
B6" B10" B5" 59.5(2) . . ?
B6" B10" B9" 107.5(3) . . ?
B5" B10" B9" 59.9(2) . . ?
B6" B10" B12" 107.3(3) . . ?
B5" B10" B12" 107.7(3) . . ?
B9" B10" B12" 60.2(2) . . ?
B6" B10" B11" 59.5(2) . . ?
B5" B10" B11" 106.9(3) . . ?
B9" B10" B11" 107.4(3) . . ?
B12" B10" B11" 59.5(2) . . ?
B6" B10" H10" 122.2 . . ?
B5" B10" H10" 122.2 . . ?
B9" B10" H10" 121.8 . . ?
B12" B10" H10" 121.9 . . ?
B11" B10" H10" 122.4 . . ?
C2" B11" B6" 59.9(2) . . ?
C2" B11" B12" 103.8(2) . . ?
B6" B11" B12" 107.9(3) . . ?
C2" B11" B10" 105.0(3) . . ?
B6" B11" B10" 59.6(2) . . ?
B12" B11" B10" 60.2(2) . . ?
C2" B11" B7" 58.60(19) . . ?
B6" B11" B7" 109.2(3) . . ?
B12" B11" B7" 59.4(2) . . ?
B10" B11" B7" 108.2(3) . . ?
C2" B11" H11" 124.7 . . ?
B6" B11" H11" 120.7 . . ?
B12" B11" H11" 123.0 . . ?
B10" B11" H11" 122.3 . . ?
B7" B11" H11" 121.2 . . ?
B7" B12" B11" 60.8(2) . . ?
B7" B12" B8" 60.4(2) . . ?
B11" B12" B8" 109.0(3) . . ?
B7" B12" B10" 109.5(3) . . ?
B11" B12" B10" 60.3(2) . . ?
B8" B12" B10" 108.9(2) . . ?
B7" B12" B9" 108.2(2) . . ?
B11" B12" B9" 107.7(3) . . ?
B8" B12" B9" 60.04(19) . . ?
B10" B12" B9" 59.8(2) . . ?
B7" B12" H12" 120.9 . . ?
B11" B12" H12" 121.4 . . ?
B8" B12" H12" 121.1 . . ?
B10" B12" H12" 121.1 . . ?
B9" B12" H12" 122.2 . . ?

loop_
_geom_bond_atom_site_label_1
_geom_bond_atom_site_label_2
_geom_bond_distance
_geom_bond_site_symmetry_2
_geom_bond_publ_flag
Co1" O3 1.844(2) . ?
Co1" C1" 2.029(3) . ?
Co1" C2" 2.029(3) . ?
Co1" B4" 2.101(3) . ?
Co1" B8" 2.110(3) . ?
Co1" B7" 2.111(4) . ?
Co1" S1 2.1636(8) . ?
Co1" Co1' 2.5339(6) . ?
Co1" Co1 2.5436(6) . ?
Co1 O3 1.835(2) . ?
Co1 C1 2.015(3) . ?
Co1 C2 2.021(3) . ?
Co1 B4 2.096(4) . ?
Co1 B8 2.104(4) . ?
Co1 B7 2.112(4) . ?
Co1 S1 2.1637(8) . ?
Co1 Co1' 2.5401(6) . ?
Co1' O3 1.8408(19) . ?
Co1' C2' 2.012(3) . ?
Co1' C1' 2.014(3) . ?
Co1' B8' 2.107(4) . ?
Co1' B4' 2.109(4) . ?
Co1' B7' 2.112(3) . ?
Co1' S1 2.1614(9) . ?
Na1 O2" 2.373(3) . ?
Na1 O2' 2.403(3) . ?
Na1 O3 2.421(2) . ?
Na1 O2 2.450(3) . ?
Na1 O1" 2.479(2) . ?
Na1 O1' 2.488(3) . ?
Na1 O1 2.492(3) . ?
O1 B4 1.407(4) . ?
O1 C3 1.443(4) . ?
O2 C4 1.419(4) . ?
O2 C5 1.422(4) . ?
C3 C4 1.503(5) . ?
C3 H3A 0.9900 . ?
C3 H3B 0.9900 . ?
C4 H4A 0.9900 . ?
C4 H4B 0.9900 . ?
C5 H5A 0.9800 . ?
C5 H5B 0.9800 . ?
C5 H5C 0.9800 . ?
O1' B4' 1.405(4) . ?
O1' C3' 1.439(4) . ?
O2' C4' 1.402(4) . ?
O2' C5' 1.431(4) . ?
C3' C4' 1.501(5) . ?
C3' H3'A 0.9900 . ?
C3' H3'B 0.9900 . ?
C4' H4'A 0.9900 . ?
C4' H4'B 0.9900 . ?
C5' H5'A 0.9800 . ?
C5' H5'B 0.9800 . ?
C5' H5'C 0.9800 . ?
O1" B4" 1.417(4) . ?
O1" C3" 1.439(4) . ?
O2" C4" 1.414(4) . ?
O2" C5" 1.425(4) . ?
C3" C4" 1.490(5) . ?
C3" H3"A 0.9900 . ?
C3" H3"B 0.9900 . ?
C4" H4"A 0.9900 . ?
C4" H4"B 0.9900 . ?
C5" H5"A 0.9800 . ?
C5" H5"B 0.9800 . ?
C5" H5"C 0.9800 . ?
C1 C2 1.645(5) . ?
C1 B5 1.695(5) . ?
C1 B6 1.728(5) . ?
C1 B4 1.748(5) . ?
C1 H1 1.1200 . ?
C2 B7 1.702(6) . ?
C2 B11 1.703(5) . ?
C2 B6 1.727(6) . ?
C2 H2 1.1200 . ?
B4 B9 1.767(5) . ?
B4 B5 1.801(6) . ?
B4 B8 1.825(6) . ?
B5 B6 1.757(6) . ?
B5 B9 1.781(6) . ?
B5 B10 1.789(6) . ?
B5 H5 1.1200 . ?
B6 B11 1.760(7) . ?
B6 B10 1.768(6) . ?
B6 H6 1.1200 . ?
B7 B12 1.777(6) . ?
B7 B8 1.782(6) . ?
B7 B11 1.782(6) . ?
B7 H7 1.1200 . ?
B8 B12 1.783(6) . ?
B8 B9 1.794(6) . ?
B8 H8 1.1200 . ?
B9 B12 1.777(6) . ?
B9 B10 1.785(6) . ?
B9 H9 1.1200 . ?
B10 B11 1.771(6) . ?
B10 B12 1.780(6) . ?
B10 H10 1.1200 . ?
B11 B12 1.779(6) . ?
B11 H11 1.1200 . ?
B12 H12 1.1200 . ?
C1' C2' 1.642(5) . ?
C1' B5' 1.698(5) . ?
C1' B6' 1.716(5) . ?
C1' B4' 1.739(5) . ?
C1' H1' 1.1200 . ?
C2' B11' 1.700(5) . ?
C2' B7' 1.704(5) . ?
C2' B6' 1.727(5) . ?
C2' H2' 1.1200 . ?
B4' B9' 1.770(5) . ?
B4' B5' 1.810(5) . ?
B4' B8' 1.825(6) . ?
B5' B6' 1.751(6) . ?
B5' B10' 1.781(5) . ?
B5' B9' 1.793(6) . ?
B5' H5' 1.1200 . ?
B6' B11' 1.762(6) . ?
B6' B10' 1.781(5) . ?
B6' H6' 1.1200 . ?
B7' B12' 1.770(5) . ?
B7' B11' 1.793(5) . ?
B7' B8' 1.796(6) . ?
B7' H7' 1.1200 . ?
B8' B12' 1.788(5) . ?
B8' B9' 1.798(5) . ?
B8' H8' 1.1200 . ?
B9' B10' 1.780(5) . ?
B9' B12' 1.797(6) . ?
B9' H9' 1.1200 . ?
B10' B11' 1.769(6) . ?
B10' B12' 1.782(6) . ?
B10' H10' 1.1200 . ?
B11' B12' 1.774(6) . ?
B11' H11' 1.1200 . ?
B12' H12' 1.1200 . ?
C1" C2" 1.638(5) . ?
C1" B5" 1.693(5) . ?
C1" B6" 1.725(5) . ?
C1" B4" 1.734(4) . ?
C1" H1" 1.1200 . ?
C2" B11" 1.702(5) . ?
C2" B7" 1.715(5) . ?
C2" B6" 1.736(5) . ?
C2" H2" 1.1200 . ?
B4" B9" 1.764(5) . ?
B4" B5" 1.799(5) . ?
B4" B8" 1.809(5) . ?
B5" B6" 1.761(5) . ?
B5" B10" 1.777(5) . ?
B5" B9" 1.778(5) . ?
B5" H5" 1.1200 . ?
B6" B11" 1.770(6) . ?
B6" B10" 1.773(5) . ?
B6" H6" 1.1200 . ?
B7" B12" 1.772(5) . ?
B7" B8" 1.790(5) . ?
B7" B11" 1.798(5) . ?
B7" H7" 1.1200 . ?
B8" B12" 1.784(5) . ?
B8" B9" 1.790(5) . ?
B8" H8" 1.1200 . ?
B9" B10" 1.786(5) . ?
B9" B12" 1.794(5) . ?
B9" H9" 1.1200 . ?
B10" B12" 1.791(5) . ?
B10" B11" 1.794(6) . ?
B10" H10" 1.1200 . ?
B11" B12" 1.779(5) . ?
B11" H11" 1.1200 . ?
B12" H12" 1.1200 . ?

loop_
_geom_torsion_atom_site_label_1
_geom_torsion_atom_site_label_2
_geom_torsion_atom_site_label_3
_geom_torsion_atom_site_label_4
_geom_torsion
_geom_torsion_site_symmetry_1
_geom_torsion_site_symmetry_2
_geom_torsion_site_symmetry_3
_geom_torsion_site_symmetry_4
_geom_torsion_publ_flag
C1 Co1 O3 Co1' 111.10(11) . . . . ?
C2 Co1 O3 Co1' 75.06(18) . . . . ?
B4 Co1 O3 Co1' 161.14(12) . . . . ?
B8 Co1 O3 Co1' -157.23(15) . . . . ?
S1 Co1 O3 Co1' -43.49(6) . . . . ?
Co1" Co1 O3 Co1' -87.00(8) . . . . ?
C1 Co1 O3 Co1" -161.90(11) . . . . ?
C2 Co1 O3 Co1" 162.06(15) . . . . ?
B4 Co1 O3 Co1" -111.86(12) . . . . ?
B8 Co1 O3 Co1" -70.23(17) . . . . ?
S1 Co1 O3 Co1" 43.51(6) . . . . ?
Co1' Co1 O3 Co1" 87.00(8) . . . . ?
C1 Co1 O3 Na1 -29.63(15) . . . . ?
C2 Co1 O3 Na1 -65.7(2) . . . . ?
B4 Co1 O3 Na1 20.41(16) . . . . ?
B8 Co1 O3 Na1 62.0(2) . . . . ?
S1 Co1 O3 Na1 175.78(12) . . . . ?
Co1' Co1 O3 Na1 -140.73(16) . . . . ?
Co1" Co1 O3 Na1 132.27(15) . . . . ?
C2' Co1' O3 Co1 155.12(17) . . . . ?
C1' Co1' O3 Co1 -168.94(11) . . . . ?
B8' Co1' O3 Co1 -76.01(15) . . . . ?
B4' Co1' O3 Co1 -120.04(13) . . . . ?
B7' Co1' O3 Co1 -29.5(7) . . . . ?
S1 Co1' O3 Co1 43.55(6) . . . . ?
Co1" Co1' O3 Co1 87.60(8) . . . . ?
C2' Co1' O3 Co1" 67.5(2) . . . . ?
C1' Co1' O3 Co1" 103.46(11) . . . . ?
B8' Co1' O3 Co1" -163.62(13) . . . . ?
B4' Co1' O3 Co1" 152.36(12) . . . . ?
B7' Co1' O3 Co1" -117.1(6) . . . . ?
S1 Co1' O3 Co1" -44.05(6) . . . . ?
Co1 Co1' O3 Co1" -87.60(8) . . . . ?
C2' Co1' O3 Na1 -66.5(2) . . . . ?
C1' Co1' O3 Na1 -30.52(17) . . . . ?
B8' Co1' O3 Na1 62.40(19) . . . . ?
B4' Co1' O3 Na1 18.38(16) . . . . ?
B7' Co1' O3 Na1 108.9(6) . . . . ?
S1 Co1' O3 Na1 -178.03(13) . . . . ?
Co1" Co1' O3 Na1 -133.98(16) . . . . ?
Co1 Co1' O3 Na1 138.42(17) . . . . ?
C1" Co1" O3 Co1 110.31(11) . . . . ?
C2" Co1" O3 Co1 74.27(18) . . . . ?
B4" Co1" O3 Co1 159.60(11) . . . . ?
B8" Co1" O3 Co1 -158.41(12) . . . . ?
S1 Co1" O3 Co1 -43.53(6) . . . . ?
Co1' Co1" O3 Co1 -87.54(8) . . . . ?
C1" Co1" O3 Co1' -162.14(10) . . . . ?
C2" Co1" O3 Co1' 161.82(15) . . . . ?
B4" Co1" O3 Co1' -112.86(11) . . . . ?
B8" Co1" O3 Co1' -70.86(14) . . . . ?
S1 Co1" O3 Co1' 44.01(6) . . . . ?
Co1 Co1" O3 Co1' 87.54(8) . . . . ?
C1" Co1" O3 Na1 -23.85(14) . . . . ?
C2" Co1" O3 Na1 -59.9(2) . . . . ?
B4" Co1" O3 Na1 25.44(14) . . . . ?
B8" Co1" O3 Na1 67.43(17) . . . . ?
S1 Co1" O3 Na1 -177.70(11) . . . . ?
Co1' Co1" O3 Na1 138.29(15) . . . . ?
Co1 Co1" O3 Na1 -134.16(14) . . . . ?
B4 O1 C3 C4 -167.9(3) . . . . ?
Na1 O1 C3 C4 43.9(3) . . . . ?
C5 O2 C4 C3 -166.8(3) . . . . ?
Na1 O2 C4 C3 45.8(3) . . . . ?
O1 C3 C4 O2 -60.4(4) . . . . ?
B4' O1' C3' C4' -148.0(3) . . . . ?
Na1 O1' C3' C4' 53.2(3) . . . . ?
C5' O2' C4' C3' -178.9(3) . . . . ?
Na1 O2' C4' C3' 31.8(4) . . . . ?
O1' C3' C4' O2' -57.3(4) . . . . ?
B4" O1" C3" C4" -171.7(3) . . . . ?
Na1 O1" C3" C4" 38.0(3) . . . . ?
C5" O2" C4" C3" -160.9(3) . . . . ?
Na1 O2" C4" C3" 51.2(3) . . . . ?
O1" C3" C4" O2" -58.4(4) . . . . ?
B5 C1 C2 B7 67.8(3) . . . . ?
B6 C1 C2 B7 106.6(3) . . . . ?
B4 C1 C2 B7 -0.3(4) . . . . ?
Co1 C1 C2 B7 -51.6(2) . . . . ?
B5 C1 C2 B11 -0.8(4) . . . . ?
B6 C1 C2 B11 38.0(3) . . . . ?
B4 C1 C2 B11 -68.9(4) . . . . ?
Co1 C1 C2 B11 -120.2(3) . . . . ?
B5 C1 C2 B6 -38.9(3) . . . . ?
B4 C1 C2 B6 -106.9(3) . . . . ?
Co1 C1 C2 B6 -158.3(2) . . . . ?
B5 C1 C2 Co1 119.4(3) . . . . ?
B6 C1 C2 Co1 158.3(2) . . . . ?
B4 C1 C2 Co1 51.4(2) . . . . ?
C3 O1 B4 C1 -118.7(3) . . . . ?
Na1 O1 B4 C1 26.0(4) . . . . ?
C3 O1 B4 B9 20.3(5) . . . . ?
Na1 O1 B4 B9 165.0(3) . . . . ?
C3 O1 B4 B5 -51.7(4) . . . . ?
Na1 O1 B4 B5 93.0(3) . . . . ?
C3 O1 B4 B8 97.4(4) . . . . ?
Na1 O1 B4 B8 -117.9(3) . . . . ?
C3 O1 B4 Co1 171.2(2) . . . . ?
Na1 O1 B4 Co1 -44.1(3) . . . . ?
C2 C1 B4 O1 -150.5(3) . . . . ?
B5 C1 B4 O1 106.4(3) . . . . ?
B6 C1 B4 O1 142.2(3) . . . . ?
Co1 C1 B4 O1 -99.8(3) . . . . ?
C2 C1 B4 B9 62.6(3) . . . . ?
B5 C1 B4 B9 -40.4(3) . . . . ?
B6 C1 B4 B9 -4.6(4) . . . . ?
Co1 C1 B4 B9 113.4(2) . . . . ?
C2 C1 B4 B5 103.1(3) . . . . ?
B6 C1 B4 B5 35.8(3) . . . . ?
Co1 C1 B4 B5 153.8(2) . . . . ?
C2 C1 B4 B8 1.0(3) . . . . ?
B5 C1 B4 B8 -102.0(3) . . . . ?
B6 C1 B4 B8 -66.3(3) . . . . ?
Co1 C1 B4 B8 51.76(19) . . . . ?
C2 C1 B4 Co1 -50.7(2) . . . . ?
B5 C1 B4 Co1 -153.8(2) . . . . ?
B6 C1 B4 Co1 -118.0(3) . . . . ?
C2 C1 B5 B6 38.8(3) . . . . ?
B4 C1 B5 B6 142.7(3) . . . . ?
Co1 C1 B5 B6 113.2(3) . . . . ?
C2 C1 B5 B9 -63.6(3) . . . . ?
B6 C1 B5 B9 -102.4(3) . . . . ?
B4 C1 B5 B9 40.4(3) . . . . ?
Co1 C1 B5 B9 10.9(4) . . . . ?
C2 C1 B5 B10 -1.2(4) . . . . ?
B6 C1 B5 B10 -40.0(3) . . . . ?
B4 C1 B5 B10 102.7(3) . . . . ?
Co1 C1 B5 B10 73.2(3) . . . . ?
C2 C1 B5 B4 -104.0(3) . . . . ?
B6 C1 B5 B4 -142.7(3) . . . . ?
Co1 C1 B5 B4 -29.5(3) . . . . ?
O1 B4 B5 C1 -110.4(3) . . . . ?
B9 B4 B5 C1 133.0(3) . . . . ?
B8 B4 B5 C1 94.7(3) . . . . ?
Co1 B4 B5 C1 25.5(2) . . . . ?
O1 B4 B5 B6 -144.3(3) . . . . ?
C1 B4 B5 B6 -34.0(3) . . . . ?
B9 B4 B5 B6 99.1(3) . . . . ?
B8 B4 B5 B6 60.7(3) . . . . ?
Co1 B4 B5 B6 -8.5(4) . . . . ?
O1 B4 B5 B9 116.6(3) . . . . ?
C1 B4 B5 B9 -133.0(3) . . . . ?
B8 B4 B5 B9 -38.4(2) . . . . ?
Co1 B4 B5 B9 -107.5(3) . . . . ?
O1 B4 B5 B10 151.8(3) . . . . ?
C1 B4 B5 B10 -97.8(3) . . . . ?
B9 B4 B5 B10 35.2(3) . . . . ?
B8 B4 B5 B10 -3.1(3) . . . . ?
Co1 B4 B5 B10 -72.3(3) . . . . ?
B7 C2 B6 C1 -103.4(3) . . . . ?
B11 C2 B6 C1 -139.3(3) . . . . ?
Co1 C2 B6 C1 -23.9(3) . . . . ?
C1 C2 B6 B5 35.8(3) . . . . ?
B7 C2 B6 B5 -67.6(4) . . . . ?
B11 C2 B6 B5 -103.6(3) . . . . ?
Co1 C2 B6 B5 11.9(4) . . . . ?
C1 C2 B6 B11 139.3(3) . . . . ?
B7 C2 B6 B11 36.0(3) . . . . ?
Co1 C2 B6 B11 115.5(3) . . . . ?
C1 C2 B6 B10 99.0(3) . . . . ?
B7 C2 B6 B10 -4.4(4) . . . . ?
B11 C2 B6 B10 -40.4(3) . . . . ?
Co1 C2 B6 B10 75.1(4) . . . . ?
B5 C1 B6 C2 138.2(3) . . . . ?
B4 C1 B6 C2 101.9(3) . . . . ?
Co1 C1 B6 C2 24.0(3) . . . . ?
C2 C1 B6 B5 -138.2(3) . . . . ?
B4 C1 B6 B5 -36.3(3) . . . . ?
Co1 C1 B6 B5 -114.2(3) . . . . ?
C2 C1 B6 B11 -35.1(3) . . . . ?
B5 C1 B6 B11 103.1(3) . . . . ?
B4 C1 B6 B11 66.8(4) . . . . ?
Co1 C1 B6 B11 -11.1(4) . . . . ?
C2 C1 B6 B10 -97.7(3) . . . . ?
B5 C1 B6 B10 40.5(3) . . . . ?
B4 C1 B6 B10 4.2(4) . . . . ?
Co1 C1 B6 B10 -73.7(3) . . . . ?
C1 B5 B6 C2 -35.2(3) . . . . ?
B9 B5 B6 C2 61.6(3) . . . . ?
B10 B5 B6 C2 99.1(3) . . . . ?
B4 B5 B6 C2 -1.2(4) . . . . ?
B9 B5 B6 C1 96.8(3) . . . . ?
B10 B5 B6 C1 134.3(3) . . . . ?
B4 B5 B6 C1 33.9(3) . . . . ?
C1 B5 B6 B11 -96.2(3) . . . . ?
B9 B5 B6 B11 0.6(4) . . . . ?
B10 B5 B6 B11 38.1(3) . . . . ?
B4 B5 B6 B11 -62.2(4) . . . . ?
C1 B5 B6 B10 -134.3(3) . . . . ?
B9 B5 B6 B10 -37.5(3) . . . . ?
B4 B5 B6 B10 -100.4(3) . . . . ?
C1 C2 B7 B12 -63.0(3) . . . . ?
B11 C2 B7 B12 40.3(3) . . . . ?
B6 C2 B7 B12 4.8(4) . . . . ?
Co1 C2 B7 B12 -113.2(3) . . . . ?
C1 C2 B7 B8 -0.6(4) . . . . ?
B11 C2 B7 B8 102.6(3) . . . . ?
B6 C2 B7 B8 67.2(3) . . . . ?
Co1 C2 B7 B8 -50.8(2) . . . . ?
C1 C2 B7 B11 -103.3(3) . . . . ?
B6 C2 B7 B11 -35.5(3) . . . . ?
Co1 C2 B7 B11 -153.5(2) . . . . ?
C1 C2 B7 Co1 50.2(2) . . . . ?
B11 C2 B7 Co1 153.5(2) . . . . ?
B6 C2 B7 Co1 118.0(3) . . . . ?
C2 B7 B8 B12 -98.3(3) . . . . ?
B11 B7 B8 B12 -37.1(3) . . . . ?
Co1 B7 B8 B12 -148.0(3) . . . . ?
C2 B7 B8 B9 -60.4(3) . . . . ?
B12 B7 B8 B9 37.9(3) . . . . ?
B11 B7 B8 B9 0.8(4) . . . . ?
Co1 B7 B8 B9 -110.1(2) . . . . ?
C2 B7 B8 B4 1.3(3) . . . . ?
B12 B7 B8 B4 99.5(3) . . . . ?
B11 B7 B8 B4 62.5(3) . . . . ?
Co1 B7 B8 B4 -48.5(2) . . . . ?
C2 B7 B8 Co1 49.7(2) . . . . ?
B12 B7 B8 Co1 148.0(3) . . . . ?
B11 B7 B8 Co1 110.9(3) . . . . ?
O1 B4 B8 B7 147.5(3) . . . . ?
C1 B4 B8 B7 -1.4(3) . . . . ?
B9 B4 B8 B7 -98.9(3) . . . . ?
B5 B4 B8 B7 -60.5(3) . . . . ?
Co1 B4 B8 B7 49.1(2) . . . . ?
O1 B4 B8 B12 -149.4(3) . . . . ?
C1 B4 B8 B12 61.7(3) . . . . ?
B9 B4 B8 B12 -35.7(3) . . . . ?
B5 B4 B8 B12 2.6(3) . . . . ?
Co1 B4 B8 B12 112.3(3) . . . . ?
O1 B4 B8 B9 -113.6(4) . . . . ?
C1 B4 B8 B9 97.5(3) . . . . ?
B5 B4 B8 B9 38.3(2) . . . . ?
Co1 B4 B8 B9 148.0(2) . . . . ?
O1 B4 B8 Co1 98.4(3) . . . . ?
C1 B4 B8 Co1 -50.51(18) . . . . ?
B9 B4 B8 Co1 -148.0(2) . . . . ?
B5 B4 B8 Co1 -109.6(2) . . . . ?
O1 B4 B9 B12 154.0(3) . . . . ?
C1 B4 B9 B12 -61.2(3) . . . . ?
B5 B4 B9 B12 -100.1(3) . . . . ?
B8 B4 B9 B12 36.6(3) . . . . ?
Co1 B4 B9 B12 4.2(4) . . . . ?
O1 B4 B9 B5 -105.9(4) . . . . ?
C1 B4 B9 B5 39.0(2) . . . . ?
B8 B4 B9 B5 136.7(3) . . . . ?
Co1 B4 B9 B5 104.4(3) . . . . ?
O1 B4 B9 B10 -141.7(3) . . . . ?
C1 B4 B9 B10 3.2(4) . . . . ?
B5 B4 B9 B10 -35.8(3) . . . . ?
B8 B4 B9 B10 100.9(3) . . . . ?
Co1 B4 B9 B10 68.6(3) . . . . ?
O1 B4 B9 B8 117.4(4) . . . . ?
C1 B4 B9 B8 -97.7(3) . . . . ?
B5 B4 B9 B8 -136.7(3) . . . . ?
Co1 B4 B9 B8 -32.3(2) . . . . ?
C1 B5 B9 B4 -40.8(2) . . . . ?
B6 B5 B9 B4 -103.4(3) . . . . ?
B10 B5 B9 B4 -140.9(3) . . . . ?
C1 B5 B9 B12 62.6(3) . . . . ?
B6 B5 B9 B12 -0.1(4) . . . . ?
B10 B5 B9 B12 -37.5(3) . . . . ?
B4 B5 B9 B12 103.4(3) . . . . ?
C1 B5 B9 B10 100.1(3) . . . . ?
B6 B5 B9 B10 37.4(3) . . . . ?
B4 B5 B9 B10 140.9(3) . . . . ?
C1 B5 B9 B8 -1.0(4) . . . . ?
B6 B5 B9 B8 -63.7(3) . . . . ?
B10 B5 B9 B8 -101.1(3) . . . . ?
B4 B5 B9 B8 39.8(3) . . . . ?
B7 B8 B9 B4 101.7(3) . . . . ?
B12 B8 B9 B4 139.7(3) . . . . ?
Co1 B8 B9 B4 31.7(2) . . . . ?
B7 B8 B9 B12 -38.0(3) . . . . ?
B4 B8 B9 B12 -139.7(3) . . . . ?
Co1 B8 B9 B12 -108.0(3) . . . . ?
B7 B8 B9 B5 62.2(3) . . . . ?
B12 B8 B9 B5 100.2(3) . . . . ?
B4 B8 B9 B5 -39.5(3) . . . . ?
Co1 B8 B9 B5 -7.8(4) . . . . ?
B7 B8 B9 B10 -1.9(4) . . . . ?
B12 B8 B9 B10 36.1(3) . . . . ?
B4 B8 B9 B10 -103.6(3) . . . . ?
Co1 B8 B9 B10 -71.9(3) . . . . ?
C2 B6 B10 B11 39.5(3) . . . . ?
C1 B6 B10 B11 98.6(3) . . . . ?
B5 B6 B10 B11 137.7(3) . . . . ?
C2 B6 B10 B12 2.0(4) . . . . ?
C1 B6 B10 B12 61.1(4) . . . . ?
B5 B6 B10 B12 100.2(3) . . . . ?
B11 B6 B10 B12 -37.5(3) . . . . ?
C2 B6 B10 B9 -60.9(4) . . . . ?
C1 B6 B10 B9 -1.9(4) . . . . ?
B5 B6 B10 B9 37.2(3) . . . . ?
B11 B6 B10 B9 -100.4(3) . . . . ?
C2 B6 B10 B5 -98.2(3) . . . . ?
C1 B6 B10 B5 -39.1(3) . . . . ?
B11 B6 B10 B5 -137.7(3) . . . . ?
B4 B9 B10 B6 -0.9(4) . . . . ?
B12 B9 B10 B6 101.1(3) . . . . ?
B5 B9 B10 B6 -37.0(3) . . . . ?
B8 B9 B10 B6 65.0(4) . . . . ?
B4 B9 B10 B11 -63.6(4) . . . . ?
B12 B9 B10 B11 38.3(3) . . . . ?
B5 B9 B10 B11 -99.7(3) . . . . ?
B8 B9 B10 B11 2.3(4) . . . . ?
B4 B9 B10 B12 -102.0(3) . . . . ?
B5 B9 B10 B12 -138.0(3) . . . . ?
B8 B9 B10 B12 -36.1(3) . . . . ?
B4 B9 B10 B5 36.1(3) . . . . ?
B12 B9 B10 B5 138.0(3) . . . . ?
B8 B9 B10 B5 102.0(3) . . . . ?
C1 B5 B10 B6 40.1(3) . . . . ?
B9 B5 B10 B6 137.9(3) . . . . ?
B4 B5 B10 B6 103.1(3) . . . . ?
C1 B5 B10 B11 2.7(4) . . . . ?
B6 B5 B10 B11 -37.4(3) . . . . ?
B9 B5 B10 B11 100.6(3) . . . . ?
B4 B5 B10 B11 65.7(4) . . . . ?
C1 B5 B10 B12 -60.5(3) . . . . ?
B6 B5 B10 B12 -100.6(3) . . . . ?
B9 B5 B10 B12 37.3(3) . . . . ?
B4 B5 B10 B12 2.4(4) . . . . ?
C1 B5 B10 B9 -97.8(3) . . . . ?
B6 B5 B10 B9 -137.9(3) . . . . ?
B4 B5 B10 B9 -34.9(2) . . . . ?
C1 C2 B11 B6 -38.0(3) . . . . ?
B7 C2 B11 B6 -143.2(3) . . . . ?
Co1 C2 B11 B6 -112.6(3) . . . . ?
C1 C2 B11 B10 2.6(4) . . . . ?
B7 C2 B11 B10 -102.7(3) . . . . ?
B6 C2 B11 B10 40.5(3) . . . . ?
Co1 C2 B11 B10 -72.1(4) . . . . ?
C1 C2 B11 B12 65.1(4) . . . . ?
B7 C2 B11 B12 -40.2(3) . . . . ?
B6 C2 B11 B12 103.0(3) . . . . ?
Co1 C2 B11 B12 -9.6(4) . . . . ?
C1 C2 B11 B7 105.2(3) . . . . ?
B6 C2 B11 B7 143.2(3) . . . . ?
Co1 C2 B11 B7 30.6(3) . . . . ?
C1 B6 B11 C2 34.4(2) . . . . ?
B5 B6 B11 C2 95.3(3) . . . . ?
B10 B6 B11 C2 133.8(3) . . . . ?
C2 B6 B11 B10 -133.8(3) . . . . ?
C1 B6 B11 B10 -99.4(3) . . . . ?
B5 B6 B11 B10 -38.5(3) . . . . ?
C2 B6 B11 B12 -96.2(3) . . . . ?
C1 B6 B11 B12 -61.8(3) . . . . ?
B5 B6 B11 B12 -0.9(4) . . . . ?
B10 B6 B11 B12 37.6(3) . . . . ?
C2 B6 B11 B7 -32.7(3) . . . . ?
C1 B6 B11 B7 1.7(4) . . . . ?
B5 B6 B11 B7 62.7(4) . . . . ?
B10 B6 B11 B7 101.1(3) . . . . ?
B6 B10 B11 C2 -40.4(3) . . . . ?
B12 B10 B11 C2 97.8(3) . . . . ?
B9 B10 B11 C2 59.6(4) . . . . ?
B5 B10 B11 C2 -3.2(4) . . . . ?
B12 B10 B11 B6 138.1(3) . . . . ?
B9 B10 B11 B6 100.0(3) . . . . ?
B5 B10 B11 B6 37.2(3) . . . . ?
B6 B10 B11 B12 -138.1(3) . . . . ?
B9 B10 B11 B12 -38.2(3) . . . . ?
B5 B10 B11 B12 -101.0(3) . . . . ?
B6 B10 B11 B7 -101.7(3) . . . . ?
B12 B10 B11 B7 36.4(3) . . . . ?
B9 B10 B11 B7 -1.7(4) . . . . ?
B5 B10 B11 B7 -64.5(4) . . . . ?
B12 B7 B11 C2 -133.7(3) . . . . ?
B8 B7 B11 C2 -96.6(3) . . . . ?
Co1 B7 B11 C2 -26.3(2) . . . . ?
C2 B7 B11 B6 33.2(3) . . . . ?
B12 B7 B11 B6 -100.5(3) . . . . ?
B8 B7 B11 B6 -63.4(4) . . . . ?
Co1 B7 B11 B6 6.9(4) . . . . ?
C2 B7 B11 B10 97.1(3) . . . . ?
B12 B7 B11 B10 -36.6(3) . . . . ?
B8 B7 B11 B10 0.5(4) . . . . ?
Co1 B7 B11 B10 70.8(4) . . . . ?
C2 B7 B11 B12 133.7(3) . . . . ?
B8 B7 B11 B12 37.1(3) . . . . ?
Co1 B7 B11 B12 107.4(3) . . . . ?
B4 B9 B12 B7 1.1(4) . . . . ?
B5 B9 B12 B7 -63.9(4) . . . . ?
B10 B9 B12 B7 -101.5(3) . . . . ?
B8 B9 B12 B7 38.4(3) . . . . ?
B4 B9 B12 B11 64.5(4) . . . . ?
B5 B9 B12 B11 -0.5(4) . . . . ?
B10 B9 B12 B11 -38.1(3) . . . . ?
B8 B9 B12 B11 101.8(3) . . . . ?
B4 B9 B12 B10 102.6(3) . . . . ?
B5 B9 B12 B10 37.6(3) . . . . ?
B8 B9 B12 B10 139.9(3) . . . . ?
B4 B9 B12 B8 -37.3(3) . . . . ?
B5 B9 B12 B8 -102.2(3) . . . . ?
B10 B9 B12 B8 -139.9(3) . . . . ?
C2 B7 B12 B9 60.5(4) . . . . ?
B8 B7 B12 B9 -38.6(3) . . . . ?
B11 B7 B12 B9 100.1(3) . . . . ?
Co1 B7 B12 B9 -6.1(4) . . . . ?
C2 B7 B12 B11 -39.5(3) . . . . ?
B8 B7 B12 B11 -138.6(3) . . . . ?
Co1 B7 B12 B11 -106.1(3) . . . . ?
C2 B7 B12 B10 -3.2(4) . . . . ?
B8 B7 B12 B10 -102.3(3) . . . . ?
B11 B7 B12 B10 36.3(3) . . . . ?
Co1 B7 B12 B10 -69.8(4) . . . . ?
C2 B7 B12 B8 99.1(3) . . . . ?
B11 B7 B12 B8 138.6(3) . . . . ?
Co1 B7 B12 B8 32.5(3) . . . . ?
C2 B11 B12 B9 -61.6(4) . . . . ?
B6 B11 B12 B9 0.8(4) . . . . ?
B10 B11 B12 B9 38.4(3) . . . . ?
B7 B11 B12 B9 -101.1(3) . . . . ?
C2 B11 B12 B7 39.4(3) . . . . ?
B6 B11 B12 B7 101.9(3) . . . . ?
B10 B11 B12 B7 139.4(3) . . . . ?
C2 B11 B12 B10 -100.0(3) . . . . ?
B6 B11 B12 B10 -37.5(3) . . . . ?
B7 B11 B12 B10 -139.4(3) . . . . ?
C2 B11 B12 B8 2.3(4) . . . . ?
B6 B11 B12 B8 64.7(4) . . . . ?
B10 B11 B12 B8 102.3(3) . . . . ?
B7 B11 B12 B8 -37.1(3) . . . . ?
B6 B10 B12 B9 -99.7(3) . . . . ?
B11 B10 B12 B9 -136.9(3) . . . . ?
B5 B10 B12 B9 -37.3(3) . . . . ?
B6 B10 B12 B7 0.7(4) . . . . ?
B11 B10 B12 B7 -36.5(3) . . . . ?
B9 B10 B12 B7 100.4(3) . . . . ?
B5 B10 B12 B7 63.1(4) . . . . ?
B6 B10 B12 B11 37.2(3) . . . . ?
B9 B10 B12 B11 136.9(3) . . . . ?
B5 B10 B12 B11 99.6(3) . . . . ?
B6 B10 B12 B8 -63.2(4) . . . . ?
B11 B10 B12 B8 -100.4(3) . . . . ?
B9 B10 B12 B8 36.5(3) . . . . ?
B5 B10 B12 B8 -0.8(4) . . . . ?
B7 B8 B12 B9 137.0(3) . . . . ?
B4 B8 B12 B9 35.2(2) . . . . ?
Co1 B8 B12 B9 104.3(3) . . . . ?
B9 B8 B12 B7 -137.0(3) . . . . ?
B4 B8 B12 B7 -101.8(3) . . . . ?
Co1 B8 B12 B7 -32.7(3) . . . . ?
B7 B8 B12 B11 37.1(3) . . . . ?
B9 B8 B12 B11 -99.9(3) . . . . ?
B4 B8 B12 B11 -64.6(3) . . . . ?
Co1 B8 B12 B11 4.5(4) . . . . ?
B7 B8 B12 B10 100.6(3) . . . . ?
B9 B8 B12 B10 -36.4(3) . . . . ?
B4 B8 B12 B10 -1.2(4) . . . . ?
Co1 B8 B12 B10 67.9(3) . . . . ?
B5' C1' C2' B11' -0.5(4) . . . . ?
B6' C1' C2' B11' 38.2(3) . . . . ?
B4' C1' C2' B11' -69.3(3) . . . . ?
Co1' C1' C2' B11' -120.9(2) . . . . ?
B5' C1' C2' B7' 68.6(3) . . . . ?
B6' C1' C2' B7' 107.3(3) . . . . ?
B4' C1' C2' B7' -0.2(3) . . . . ?
Co1' C1' C2' B7' -51.8(2) . . . . ?
B5' C1' C2' B6' -38.8(3) . . . . ?
B4' C1' C2' B6' -107.5(3) . . . . ?
Co1' C1' C2' B6' -159.2(2) . . . . ?
B5' C1' C2' Co1' 120.4(2) . . . . ?
B6' C1' C2' Co1' 159.2(2) . . . . ?
B4' C1' C2' Co1' 51.62(19) . . . . ?
C3' O1' B4' C1' -118.1(4) . . . . ?
Na1 O1' B4' C1' 35.9(4) . . . . ?
C3' O1' B4' B9' 22.0(5) . . . . ?
Na1 O1' B4' B9' 176.1(2) . . . . ?
C3' O1' B4' B5' -50.8(5) . . . . ?
Na1 O1' B4' B5' 103.3(3) . . . . ?
C3' O1' B4' B8' 99.3(4) . . . . ?
Na1 O1' B4' B8' -106.6(3) . . . . ?
C3' O1' B4' Co1' 172.4(3) . . . . ?
Na1 O1' B4' Co1' -33.5(4) . . . . ?
C2' C1' B4' O1' -149.4(3) . . . . ?
B5' C1' B4' O1' 107.2(3) . . . . ?
B6' C1' B4' O1' 142.7(3) . . . . ?
Co1' C1' B4' O1' -98.9(3) . . . . ?
C2' C1' B4' B9' 62.7(3) . . . . ?
B5' C1' B4' B9' -40.7(3) . . . . ?
B6' C1' B4' B9' -5.2(4) . . . . ?
Co1' C1' B4' B9' 113.3(2) . . . . ?
C2' C1' B4' B5' 103.4(3) . . . . ?
B6' C1' B4' B5' 35.4(3) . . . . ?
Co1' C1' B4' B5' 153.9(2) . . . . ?
C2' C1' B4' B8' 1.0(3) . . . . ?
B5' C1' B4' B8' -102.4(3) . . . . ?
B6' C1' B4' B8' -67.0(3) . . . . ?
Co1' C1' B4' B8' 51.53(18) . . . . ?
C2' C1' B4' Co1' -50.53(19) . . . . ?
B5' C1' B4' Co1' -153.9(2) . . . . ?
B6' C1' B4' Co1' -118.5(3) . . . . ?
C2' C1' B5' B6' 38.8(3) . . . . ?
B4' C1' B5' B6' 143.3(3) . . . . ?
Co1' C1' B5' B6' 113.4(3) . . . . ?
C2' C1' B5' B10' -2.4(3) . . . . ?
B6' C1' B5' B10' -41.2(3) . . . . ?
B4' C1' B5' B10' 102.1(3) . . . . ?
Co1' C1' B5' B10' 72.2(3) . . . . ?
C2' C1' B5' B9' -64.3(3) . . . . ?
B6' C1' B5' B9' -103.1(3) . . . . ?
B4' C1' B5' B9' 40.2(2) . . . . ?
Co1' C1' B5' B9' 10.2(4) . . . . ?
C2' C1' B5' B4' -104.5(3) . . . . ?
B6' C1' B5' B4' -143.3(3) . . . . ?
Co1' C1' B5' B4' -29.9(3) . . . . ?
O1' B4' B5' C1' -110.1(3) . . . . ?
B9' B4' B5' C1' 132.9(3) . . . . ?
B8' B4' B5' C1' 94.4(3) . . . . ?
Co1' B4' B5' C1' 25.3(2) . . . . ?
O1' B4' B5' B6' -143.3(3) . . . . ?
C1' B4' B5' B6' -33.2(2) . . . . ?
B9' B4' B5' B6' 99.7(3) . . . . ?
B8' B4' B5' B6' 61.2(3) . . . . ?
Co1' B4' B5' B6' -7.9(4) . . . . ?
O1' B4' B5' B10' 152.3(3) . . . . ?
C1' B4' B5' B10' -97.6(3) . . . . ?
B9' B4' B5' B10' 35.4(3) . . . . ?
B8' B4' B5' B10' -3.2(3) . . . . ?
Co1' B4' B5' B10' -72.2(3) . . . . ?
O1' B4' B5' B9' 117.0(4) . . . . ?
C1' B4' B5' B9' -132.9(3) . . . . ?
B8' B4' B5' B9' -38.6(3) . . . . ?
Co1' B4' B5' B9' -107.6(3) . . . . ?
B5' C1' B6' C2' 138.4(3) . . . . ?
B4' C1' B6' C2' 102.3(3) . . . . ?
Co1' C1' B6' C2' 23.0(2) . . . . ?
C2' C1' B6' B5' -138.4(3) . . . . ?
B4' C1' B6' B5' -36.1(3) . . . . ?
Co1' C1' B6' B5' -115.3(3) . . . . ?
C2' C1' B6' B11' -35.2(2) . . . . ?
B5' C1' B6' B11' 103.2(3) . . . . ?
B4' C1' B6' B11' 67.1(3) . . . . ?
Co1' C1' B6' B11' -12.2(4) . . . . ?
C2' C1' B6' B10' -97.3(3) . . . . ?
B5' C1' B6' B10' 41.1(3) . . . . ?
B4' C1' B6' B10' 5.0(4) . . . . ?
Co1' C1' B6' B10' -74.3(3) . . . . ?
B11' C2' B6' C1' -139.0(3) . . . . ?
B7' C2' B6' C1' -103.2(3) . . . . ?
Co1' C2' B6' C1' -22.9(2) . . . . ?
C1' C2' B6' B5' 35.9(2) . . . . ?
B11' C2' B6' B5' -103.2(3) . . . . ?
B7' C2' B6' B5' -67.3(3) . . . . ?
Co1' C2' B6' B5' 12.9(4) . . . . ?
C1' C2' B6' B11' 139.0(3) . . . . ?
B7' C2' B6' B11' 35.9(3) . . . . ?
Co1' C2' B6' B11' 116.1(3) . . . . ?
C1' C2' B6' B10' 98.6(3) . . . . ?
B11' C2' B6' B10' -40.5(2) . . . . ?
B7' C2' B6' B10' -4.6(4) . . . . ?
Co1' C2' B6' B10' 75.6(3) . . . . ?
B10' B5' B6' C1' 133.1(3) . . . . ?
B9' B5' B6' C1' 95.6(3) . . . . ?
B4' B5' B6' C1' 33.1(2) . . . . ?
C1' B5' B6' C2' -35.1(2) . . . . ?
B10' B5' B6' C2' 98.0(3) . . . . ?
B9' B5' B6' C2' 60.5(3) . . . . ?
B4' B5' B6' C2' -2.0(3) . . . . ?
C1' B5' B6' B11' -96.1(3) . . . . ?
B10' B5' B6' B11' 37.0(2) . . . . ?
B9' B5' B6' B11' -0.5(3) . . . . ?
B4' B5' B6' B11' -63.0(3) . . . . ?
C1' B5' B6' B10' -133.1(3) . . . . ?
B9' B5' B6' B10' -37.5(2) . . . . ?
B4' B5' B6' B10' -100.0(3) . . . . ?
C1' C2' B7' B12' -62.9(3) . . . . ?
B11' C2' B7' B12' 40.0(2) . . . . ?
B6' C2' B7' B12' 4.7(3) . . . . ?
Co1' C2' B7' B12' -113.4(2) . . . . ?
C1' C2' B7' B11' -102.9(3) . . . . ?
B6' C2' B7' B11' -35.3(3) . . . . ?
Co1' C2' B7' B11' -153.3(2) . . . . ?
C1' C2' B7' B8' -0.7(3) . . . . ?
B11' C2' B7' B8' 102.2(3) . . . . ?
B6' C2' B7' B8' 67.0(3) . . . . ?
Co1' C2' B7' B8' -51.14(19) . . . . ?
C1' C2' B7' Co1' 50.4(2) . . . . ?
B11' C2' B7' Co1' 153.3(2) . . . . ?
B6' C2' B7' Co1' 118.1(3) . . . . ?
C2' B7' B8' B12' -98.1(3) . . . . ?
B11' B7' B8' B12' -37.6(2) . . . . ?
Co1' B7' B8' B12' -148.0(2) . . . . ?
C2' B7' B8' B9' -60.5(3) . . . . ?
B12' B7' B8' B9' 37.7(3) . . . . ?
B11' B7' B8' B9' 0.1(3) . . . . ?
Co1' B7' B8' B9' -110.3(2) . . . . ?
C2' B7' B8' B4' 1.3(3) . . . . ?
B12' B7' B8' B4' 99.4(3) . . . . ?
B11' B7' B8' B4' 61.8(3) . . . . ?
Co1' B7' B8' B4' -48.6(2) . . . . ?
C2' B7' B8' Co1' 49.87(19) . . . . ?
B12' B7' B8' Co1' 148.0(2) . . . . ?
B11' B7' B8' Co1' 110.4(2) . . . . ?
O1' B4' B8' B12' -151.0(3) . . . . ?
C1' B4' B8' B12' 61.2(3) . . . . ?
B9' B4' B8' B12' -36.6(3) . . . . ?
B5' B4' B8' B12' 2.0(3) . . . . ?
Co1' B4' B8' B12' 111.4(2) . . . . ?
O1' B4' B8' B7' 146.4(3) . . . . ?
C1' B4' B8' B7' -1.4(3) . . . . ?
B9' B4' B8' B7' -99.2(3) . . . . ?
B5' B4' B8' B7' -60.6(3) . . . . ?
Co1' B4' B8' B7' 48.9(2) . . . . ?
O1' B4' B8' B9' -114.4(4) . . . . ?
C1' B4' B8' B9' 97.8(3) . . . . ?
B5' B4' B8' B9' 38.6(2) . . . . ?
Co1' B4' B8' B9' 148.0(2) . . . . ?
O1' B4' B8' Co1' 97.6(3) . . . . ?
C1' B4' B8' Co1' -50.26(17) . . . . ?
B9' B4' B8' Co1' -148.0(2) . . . . ?
B5' B4' B8' Co1' -109.4(2) . . . . ?
O1' B4' B9' B10' -142.5(4) . . . . ?
C1' B4' B9' B10' 3.3(4) . . . . ?
B5' B4' B9' B10' -35.8(3) . . . . ?
B8' B4' B9' B10' 100.7(3) . . . . ?
Co1' B4' B9' B10' 68.5(3) . . . . ?
O1' B4' B9' B5' -106.7(4) . . . . ?
C1' B4' B9' B5' 39.1(2) . . . . ?
B8' B4' B9' B5' 136.6(3) . . . . ?
Co1' B4' B9' B5' 104.4(3) . . . . ?
O1' B4' B9' B12' 153.7(3) . . . . ?
C1' B4' B9' B12' -60.5(3) . . . . ?
B5' B4' B9' B12' -99.7(3) . . . . ?
B8' B4' B9' B12' 36.9(3) . . . . ?
Co1' B4' B9' B12' 4.7(4) . . . . ?
O1' B4' B9' B8' 116.8(4) . . . . ?
C1' B4' B9' B8' -97.4(3) . . . . ?
B5' B4' B9' B8' -136.6(3) . . . . ?
Co1' B4' B9' B8' -32.2(2) . . . . ?
C1' B5' B9' B4' -40.4(2) . . . . ?
B6' B5' B9' B4' -102.6(3) . . . . ?
B10' B5' B9' B4' -140.4(3) . . . . ?
C1' B5' B9' B10' 100.0(3) . . . . ?
B6' B5' B9' B10' 37.9(2) . . . . ?
B4' B5' B9' B10' 140.4(3) . . . . ?
C1' B5' B9' B12' 62.5(3) . . . . ?
B6' B5' B9' B12' 0.3(3) . . . . ?
B10' B5' B9' B12' -37.5(2) . . . . ?
B4' B5' B9' B12' 102.9(3) . . . . ?
C1' B5' B9' B8' -0.7(3) . . . . ?
B6' B5' B9' B8' -62.8(3) . . . . ?
B10' B5' B9' B8' -100.7(3) . . . . ?
B4' B5' B9' B8' 39.8(3) . . . . ?
B12' B8' B9' B4' 139.0(3) . . . . ?
B7' B8' B9' B4' 101.7(3) . . . . ?
Co1' B8' B9' B4' 31.9(2) . . . . ?
B12' B8' B9' B10' 35.9(3) . . . . ?
B7' B8' B9' B10' -1.4(3) . . . . ?
B4' B8' B9' B10' -103.1(3) . . . . ?
Co1' B8' B9' B10' -71.2(3) . . . . ?
B12' B8' B9' B5' 99.4(3) . . . . ?
B7' B8' B9' B5' 62.2(3) . . . . ?
B4' B8' B9' B5' -39.6(3) . . . . ?
Co1' B8' B9' B5' -7.7(4) . . . . ?
B7' B8' B9' B12' -37.2(2) . . . . ?
B4' B8' B9' B12' -139.0(3) . . . . ?
Co1' B8' B9' B12' -107.1(3) . . . . ?
B4' B9' B10' B11' -63.4(4) . . . . ?
B5' B9' B10' B11' -99.7(3) . . . . ?
B12' B9' B10' B11' 38.0(3) . . . . ?
B8' B9' B10' B11' 2.1(4) . . . . ?
B4' B9' B10' B6' -0.6(4) . . . . ?
B5' B9' B10' B6' -36.9(3) . . . . ?
B12' B9' B10' B6' 100.8(3) . . . . ?
B8' B9' B10' B6' 65.0(3) . . . . ?
B4' B9' B10' B5' 36.4(3) . . . . ?
B12' B9' B10' B5' 137.7(3) . . . . ?
B8' B9' B10' B5' 101.9(3) . . . . ?
B4' B9' B10' B12' -101.4(3) . . . . ?
B5' B9' B10' B12' -137.7(3) . . . . ?
B8' B9' B10' B12' -35.8(2) . . . . ?
C1' B6' B10' B11' 98.6(3) . . . . ?
C2' B6' B10' B11' 39.7(2) . . . . ?
B5' B6' B10' B11' 138.7(3) . . . . ?
C1' B6' B10' B9' -2.5(4) . . . . ?
C2' B6' B10' B9' -61.4(3) . . . . ?
B5' B6' B10' B9' 37.6(3) . . . . ?
B11' B6' B10' B9' -101.1(3) . . . . ?
C1' B6' B10' B5' -40.1(2) . . . . ?
C2' B6' B10' B5' -99.1(3) . . . . ?
B11' B6' B10' B5' -138.7(3) . . . . ?
C1' B6' B10' B12' 61.4(3) . . . . ?
C2' B6' B10' B12' 2.4(3) . . . . ?
B5' B6' B10' B12' 101.5(3) . . . . ?
B11' B6' B10' B12' -37.2(2) . . . . ?
C1' B5' B10' B11' 4.3(3) . . . . ?
B6' B5' B10' B11' -36.5(3) . . . . ?
B9' B5' B10' B11' 101.5(3) . . . . ?
B4' B5' B10' B11' 66.5(3) . . . . ?
C1' B5' B10' B9' -97.2(3) . . . . ?
B6' B5' B10' B9' -137.9(3) . . . . ?
B4' B5' B10' B9' -35.0(3) . . . . ?
C1' B5' B10' B6' 40.8(2) . . . . ?
B9' B5' B10' B6' 137.9(3) . . . . ?
B4' B5' B10' B6' 103.0(3) . . . . ?
C1' B5' B10' B12' -59.0(3) . . . . ?
B6' B5' B10' B12' -99.8(3) . . . . ?
B9' B5' B10' B12' 38.2(3) . . . . ?
B4' B5' B10' B12' 3.2(4) . . . . ?
C1' C2' B11' B6' -37.9(3) . . . . ?
B7' C2' B11' B6' -143.7(3) . . . . ?
Co1' C2' B11' B6' -112.7(3) . . . . ?
C1' C2' B11' B10' 3.2(3) . . . . ?
B7' C2' B11' B10' -102.5(3) . . . . ?
B6' C2' B11' B10' 41.2(3) . . . . ?
Co1' C2' B11' B10' -71.6(3) . . . . ?
C1' C2' B11' B12' 65.9(3) . . . . ?
B7' C2' B11' B12' -39.9(3) . . . . ?
B6' C2' B11' B12' 103.8(3) . . . . ?
Co1' C2' B11' B12' -8.9(4) . . . . ?
C1' C2' B11' B7' 105.8(3) . . . . ?
B6' C2' B11' B7' 143.7(3) . . . . ?
Co1' C2' B11' B7' 31.0(3) . . . . ?
C1' B6' B11' C2' 34.6(2) . . . . ?
B5' B6' B11' C2' 96.0(3) . . . . ?
B10' B6' B11' C2' 133.3(3) . . . . ?
C1' B6' B11' B10' -98.7(3) . . . . ?
C2' B6' B11' B10' -133.3(3) . . . . ?
B5' B6' B11' B10' -37.3(2) . . . . ?
C1' B6' B11' B12' -60.9(3) . . . . ?
C2' B6' B11' B12' -95.5(3) . . . . ?
B5' B6' B11' B12' 0.4(3) . . . . ?
B10' B6' B11' B12' 37.7(2) . . . . ?
C1' B6' B11' B7' 2.4(4) . . . . ?
C2' B6' B11' B7' -32.2(2) . . . . ?
B5' B6' B11' B7' 63.7(3) . . . . ?
B10' B6' B11' B7' 101.0(3) . . . . ?
B9' B10' B11' C2' 59.1(3) . . . . ?
B6' B10' B11' C2' -40.8(2) . . . . ?
B5' B10' B11' C2' -4.6(3) . . . . ?
B12' B10' B11' C2' 97.4(3) . . . . ?
B9' B10' B11' B6' 99.9(3) . . . . ?
B5' B10' B11' B6' 36.2(2) . . . . ?
B12' B10' B11' B6' 138.2(3) . . . . ?
B9' B10' B11' B12' -38.3(2) . . . . ?
B6' B10' B11' B12' -138.2(3) . . . . ?
B5' B10' B11' B12' -102.0(3) . . . . ?
B9' B10' B11' B7' -2.1(4) . . . . ?
B6' B10' B11' B7' -102.0(3) . . . . ?
B5' B10' B11' B7' -65.8(3) . . . . ?
B12' B10' B11' B7' 36.2(2) . . . . ?
B12' B7' B11' C2' -133.8(3) . . . . ?
B8' B7' B11' C2' -96.0(3) . . . . ?
Co1' B7' B11' C2' -26.2(2) . . . . ?
C2' B7' B11' B6' 32.8(3) . . . . ?
B12' B7' B11' B6' -101.0(3) . . . . ?
B8' B7' B11' B6' -63.2(3) . . . . ?
Co1' B7' B11' B6' 6.6(4) . . . . ?
C2' B7' B11' B10' 97.2(3) . . . . ?
B12' B7' B11' B10' -36.5(3) . . . . ?
B8' B7' B11' B10' 1.3(3) . . . . ?
Co1' B7' B11' B10' 71.0(3) . . . . ?
C2' B7' B11' B12' 133.8(3) . . . . ?
B8' B7' B11' B12' 37.8(2) . . . . ?
Co1' B7' B11' B12' 107.6(3) . . . . ?
C2' B7' B12' B11' -39.2(2) . . . . ?
B8' B7' B12' B11' -137.7(3) . . . . ?
Co1' B7' B12' B11' -105.2(3) . . . . ?
C2' B7' B12' B10' -2.8(3) . . . . ?
B11' B7' B12' B10' 36.4(3) . . . . ?
B8' B7' B12' B10' -101.3(3) . . . . ?
Co1' B7' B12' B10' -68.8(3) . . . . ?
C2' B7' B12' B8' 98.5(3) . . . . ?
B11' B7' B12' B8' 137.7(3) . . . . ?
Co1' B7' B12' B8' 32.5(2) . . . . ?
C2' B7' B12' B9' 60.5(3) . . . . ?
B11' B7' B12' B9' 99.7(3) . . . . ?
B8' B7' B12' B9' -38.0(3) . . . . ?
Co1' B7' B12' B9' -5.5(4) . . . . ?
C2' B11' B12' B7' 39.3(2) . . . . ?
B6' B11' B12' B7' 101.7(3) . . . . ?
B10' B11' B12' B7' 139.5(3) . . . . ?
C2' B11' B12' B10' -100.2(3) . . . . ?
B6' B11' B12' B10' -37.8(2) . . . . ?
B7' B11' B12' B10' -139.5(3) . . . . ?
C2' B11' B12' B8' 1.0(4) . . . . ?
B6' B11' B12' B8' 63.4(3) . . . . ?
B10' B11' B12' B8' 101.2(3) . . . . ?
B7' B11' B12' B8' -38.3(3) . . . . ?
C2' B11' B12' B9' -62.6(3) . . . . ?
B6' B11' B12' B9' -0.2(3) . . . . ?
B10' B11' B12' B9' 37.6(2) . . . . ?
B7' B11' B12' B9' -101.9(3) . . . . ?
B11' B10' B12' B7' -36.8(3) . . . . ?
B9' B10' B12' B7' 100.6(3) . . . . ?
B6' B10' B12' B7' 0.2(4) . . . . ?
B5' B10' B12' B7' 62.5(3) . . . . ?
B9' B10' B12' B11' 137.5(3) . . . . ?
B6' B10' B12' B11' 37.1(2) . . . . ?
B5' B10' B12' B11' 99.3(3) . . . . ?
B11' B10' B12' B8' -101.3(3) . . . . ?
B9' B10' B12' B8' 36.2(3) . . . . ?
B6' B10' B12' B8' -64.2(3) . . . . ?
B5' B10' B12' B8' -2.0(4) . . . . ?
B11' B10' B12' B9' -137.5(3) . . . . ?
B6' B10' B12' B9' -100.4(3) . . . . ?
B5' B10' B12' B9' -38.1(3) . . . . ?
B9' B8' B12' B7' -137.7(3) . . . . ?
B4' B8' B12' B7' -101.8(3) . . . . ?
Co1' B8' B12' B7' -32.4(2) . . . . ?
B7' B8' B12' B11' 38.4(3) . . . . ?
B9' B8' B12' B11' -99.3(3) . . . . ?
B4' B8' B12' B11' -63.5(3) . . . . ?
Co1' B8' B12' B11' 6.0(4) . . . . ?
B7' B8' B12' B10' 101.8(3) . . . . ?
B9' B8' B12' B10' -35.9(3) . . . . ?
B4' B8' B12' B10' 0.0(4) . . . . ?
Co1' B8' B12' B10' 69.4(3) . . . . ?
B7' B8' B12' B9' 137.7(3) . . . . ?
B4' B8' B12' B9' 35.9(3) . . . . ?
Co1' B8' B12' B9' 105.3(3) . . . . ?
B4' B9' B12' B7' 0.5(4) . . . . ?
B10' B9' B12' B7' -101.8(3) . . . . ?
B5' B9' B12' B7' -64.2(3) . . . . ?
B8' B9' B12' B7' 38.2(3) . . . . ?
B4' B9' B12' B11' 64.6(3) . . . . ?
B10' B9' B12' B11' -37.6(2) . . . . ?
B5' B9' B12' B11' -0.1(3) . . . . ?
B8' B9' B12' B11' 102.3(3) . . . . ?
B4' B9' B12' B10' 102.2(3) . . . . ?
B5' B9' B12' B10' 37.5(2) . . . . ?
B8' B9' B12' B10' 139.9(3) . . . . ?
B4' B9' B12' B8' -37.7(3) . . . . ?
B10' B9' B12' B8' -139.9(3) . . . . ?
B5' B9' B12' B8' -102.4(3) . . . . ?
B5" C1" C2" B11" -0.7(3) . . . . ?
B6" C1" C2" B11" 38.3(2) . . . . ?
B4" C1" C2" B11" -69.4(3) . . . . ?
Co1" C1" C2" B11" -120.5(2) . . . . ?
B5" C1" C2" B7" 68.2(3) . . . . ?
B6" C1" C2" B7" 107.3(3) . . . . ?
B4" C1" C2" B7" -0.4(3) . . . . ?
Co1" C1" C2" B7" -51.6(2) . . . . ?
B5" C1" C2" B6" -39.0(2) . . . . ?
B4" C1" C2" B6" -107.7(3) . . . . ?
Co1" C1" C2" B6" -158.9(2) . . . . ?
B5" C1" C2" Co1" 119.8(2) . . . . ?
B6" C1" C2" Co1" 158.9(2) . . . . ?
B4" C1" C2" Co1" 51.2(2) . . . . ?
C3" O1" B4" C1" -122.4(3) . . . . ?
Na1 O1" B4" C1" 25.4(3) . . . . ?
C3" O1" B4" B9" 15.6(4) . . . . ?
Na1 O1" B4" B9" 163.4(2) . . . . ?
C3" O1" B4" B5" -55.9(4) . . . . ?
Na1 O1" B4" B5" 91.9(3) . . . . ?
C3" O1" B4" B8" 93.4(4) . . . . ?
Na1 O1" B4" B8" -118.8(3) . . . . ?
C3" O1" B4" Co1" 167.3(2) . . . . ?
Na1 O1" B4" Co1" -44.9(3) . . . . ?
C2" C1" B4" O1" -150.3(3) . . . . ?
B5" C1" B4" O1" 105.9(3) . . . . ?
B6" C1" B4" O1" 141.5(3) . . . . ?
Co1" C1" B4" O1" -99.7(3) . . . . ?
C2" C1" B4" B9" 63.6(3) . . . . ?
B5" C1" B4" B9" -40.2(2) . . . . ?
B6" C1" B4" B9" -4.6(3) . . . . ?
Co1" C1" B4" B9" 114.2(2) . . . . ?
C2" C1" B4" B5" 103.9(3) . . . . ?
B6" C1" B4" B5" 35.7(3) . . . . ?
Co1" C1" B4" B5" 154.4(2) . . . . ?
C2" C1" B4" B8" 1.6(3) . . . . ?
B5" C1" B4" B8" -102.2(3) . . . . ?
B6" C1" B4" B8" -66.6(3) . . . . ?
Co1" C1" B4" B8" 52.21(18) . . . . ?
C2" C1" B4" Co1" -50.6(2) . . . . ?
B5" C1" B4" Co1" -154.4(2) . . . . ?
B6" C1" B4" Co1" -118.8(2) . . . . ?
C2" C1" B5" B6" 39.1(2) . . . . ?
B4" C1" B5" B6" 143.2(3) . . . . ?
Co1" C1" B5" B6" 114.2(3) . . . . ?
C2" C1" B5" B10" -1.5(3) . . . . ?
B6" C1" B5" B10" -40.6(2) . . . . ?
B4" C1" B5" B10" 102.7(3) . . . . ?
Co1" C1" B5" B10" 73.7(3) . . . . ?
C2" C1" B5" B9" -64.1(3) . . . . ?
B6" C1" B5" B9" -103.2(3) . . . . ?
B4" C1" B5" B9" 40.1(2) . . . . ?
Co1" C1" B5" B9" 11.0(3) . . . . ?
C2" C1" B5" B4" -104.2(3) . . . . ?
B6" C1" B5" B4" -143.2(3) . . . . ?
Co1" C1" B5" B4" -29.0(2) . . . . ?
O1" B4" B5" C1" -109.6(3) . . . . ?
B9" B4" B5" C1" 133.3(3) . . . . ?
B8" B4" B5" C1" 95.1(3) . . . . ?
Co1" B4" B5" C1" 25.2(2) . . . . ?
O1" B4" B5" B6" -143.0(3) . . . . ?
C1" B4" B5" B6" -33.4(2) . . . . ?
B9" B4" B5" B6" 99.9(3) . . . . ?
B8" B4" B5" B6" 61.7(3) . . . . ?
Co1" B4" B5" B6" -8.2(3) . . . . ?
O1" B4" B5" B10" 152.9(3) . . . . ?
C1" B4" B5" B10" -97.5(3) . . . . ?
B9" B4" B5" B10" 35.8(2) . . . . ?
B8" B4" B5" B10" -2.4(3) . . . . ?
Co1" B4" B5" B10" -72.3(3) . . . . ?
O1" B4" B5" B9" 117.0(3) . . . . ?
C1" B4" B5" B9" -133.3(3) . . . . ?
B8" B4" B5" B9" -38.3(2) . . . . ?
Co1" B4" B5" B9" -108.1(2) . . . . ?
B5" C1" B6" C2" 138.4(3) . . . . ?
B4" C1" B6" C2" 102.2(3) . . . . ?
Co1" C1" B6" C2" 23.6(2) . . . . ?
C2" C1" B6" B5" -138.4(3) . . . . ?
B4" C1" B6" B5" -36.1(2) . . . . ?
Co1" C1" B6" B5" -114.8(3) . . . . ?
C2" C1" B6" B11" -35.0(2) . . . . ?
B5" C1" B6" B11" 103.4(3) . . . . ?
B4" C1" B6" B11" 67.2(3) . . . . ?
Co1" C1" B6" B11" -11.4(3) . . . . ?
C2" C1" B6" B10" -98.0(3) . . . . ?
B5" C1" B6" B10" 40.4(2) . . . . ?
B4" C1" B6" B10" 4.3(3) . . . . ?
Co1" C1" B6" B10" -74.4(3) . . . . ?
B11" C2" B6" C1" -139.1(3) . . . . ?
B7" C2" B6" C1" -102.7(3) . . . . ?
Co1" C2" B6" C1" -23.4(2) . . . . ?
C1" C2" B6" B5" 35.5(2) . . . . ?
B11" C2" B6" B5" -103.6(3) . . . . ?
B7" C2" B6" B5" -67.2(3) . . . . ?
Co1" C2" B6" B5" 12.1(3) . . . . ?
C1" C2" B6" B11" 139.1(3) . . . . ?
B7" C2" B6" B11" 36.4(3) . . . . ?
Co1" C2" B6" B11" 115.7(3) . . . . ?
C1" C2" B6" B10" 97.9(3) . . . . ?
B11" C2" B6" B10" -41.1(2) . . . . ?
B7" C2" B6" B10" -4.8(4) . . . . ?
Co1" C2" B6" B10" 74.6(3) . . . . ?
B10" B5" B6" C1" 133.8(3) . . . . ?
B9" B5" B6" C1" 96.1(3) . . . . ?
B4" B5" B6" C1" 33.3(2) . . . . ?
C1" B5" B6" C2" -34.8(2) . . . . ?
B10" B5" B6" C2" 99.0(3) . . . . ?
B9" B5" B6" C2" 61.4(3) . . . . ?
B4" B5" B6" C2" -1.5(3) . . . . ?
C1" B5" B6" B11" -95.3(3) . . . . ?
B10" B5" B6" B11" 38.5(2) . . . . ?
B9" B5" B6" B11" 0.8(3) . . . . ?
B4" B5" B6" B11" -62.0(3) . . . . ?
C1" B5" B6" B10" -133.8(3) . . . . ?
B9" B5" B6" B10" -37.6(2) . . . . ?
B4" B5" B6" B10" -100.5(3) . . . . ?
C1" C2" B7" B12" -63.1(3) . . . . ?
B11" C2" B7" B12" 40.3(2) . . . . ?
B6" C2" B7" B12" 4.5(3) . . . . ?
Co1" C2" B7" B12" -113.8(2) . . . . ?
C1" C2" B7" B8" -1.0(3) . . . . ?
B11" C2" B7" B8" 102.4(3) . . . . ?
B6" C2" B7" B8" 66.6(3) . . . . ?
Co1" C2" B7" B8" -51.64(19) . . . . ?
C1" C2" B7" B11" -103.4(3) . . . . ?
B6" C2" B7" B11" -35.8(3) . . . . ?
Co1" C2" B7" B11" -154.1(2) . . . . ?
C1" C2" B7" Co1" 50.7(2) . . . . ?
B11" C2" B7" Co1" 154.1(2) . . . . ?
B6" C2" B7" Co1" 118.3(3) . . . . ?
C2" B7" B8" B12" -97.7(3) . . . . ?
B11" B7" B8" B12" -37.3(2) . . . . ?
Co1" B7" B8" B12" -148.2(2) . . . . ?
C2" B7" B8" B9" -60.1(3) . . . . ?
B12" B7" B8" B9" 37.6(2) . . . . ?
B11" B7" B8" B9" 0.3(3) . . . . ?
Co1" B7" B8" B9" -110.6(2) . . . . ?
C2" B7" B8" B4" 2.0(3) . . . . ?
B12" B7" B8" B4" 99.7(3) . . . . ?
B11" B7" B8" B4" 62.4(3) . . . . ?
Co1" B7" B8" B4" -48.57(19) . . . . ?
C2" B7" B8" Co1" 50.55(19) . . . . ?
B12" B7" B8" Co1" 148.2(2) . . . . ?
B11" B7" B8" Co1" 111.0(2) . . . . ?
O1" B4" B8" B12" -150.7(3) . . . . ?
C1" B4" B8" B12" 60.6(3) . . . . ?
B9" B4" B8" B12" -37.0(2) . . . . ?
B5" B4" B8" B12" 1.2(3) . . . . ?
Co1" B4" B8" B12" 111.7(2) . . . . ?
O1" B4" B8" B7" 146.5(3) . . . . ?
C1" B4" B8" B7" -2.2(3) . . . . ?
B9" B4" B8" B7" -99.8(3) . . . . ?
B5" B4" B8" B7" -61.7(3) . . . . ?
Co1" B4" B8" B7" 48.92(19) . . . . ?
O1" B4" B8" B9" -113.8(4) . . . . ?
C1" B4" B8" B9" 97.6(2) . . . . ?
B5" B4" B8" B9" 38.1(2) . . . . ?
Co1" B4" B8" B9" 148.7(2) . . . . ?
O1" B4" B8" Co1" 97.5(3) . . . . ?
C1" B4" B8" Co1" -51.11(17) . . . . ?
B9" B4" B8" Co1" -148.7(2) . . . . ?
B5" B4" B8" Co1" -110.6(2) . . . . ?
O1" B4" B9" B5" -104.8(3) . . . . ?
C1" B4" B9" B5" 38.9(2) . . . . ?
B8" B4" B9" B5" 137.1(3) . . . . ?
Co1" B4" B9" B5" 105.1(2) . . . . ?
O1" B4" B9" B10" -140.7(3) . . . . ?
C1" B4" B9" B10" 3.0(3) . . . . ?
B5" B4" B9" B10" -35.9(2) . . . . ?
B8" B4" B9" B10" 101.2(3) . . . . ?
Co1" B4" B9" B10" 69.2(3) . . . . ?
O1" B4" B9" B8" 118.2(3) . . . . ?
C1" B4" B9" B8" -98.2(2) . . . . ?
B5" B4" B9" B8" -137.1(3) . . . . ?
Co1" B4" B9" B8" -31.9(2) . . . . ?
O1" B4" B9" B12" 155.3(3) . . . . ?
C1" B4" B9" B12" -61.0(3) . . . . ?
B5" B4" B9" B12" -99.9(3) . . . . ?
B8" B4" B9" B12" 37.1(2) . . . . ?
Co1" B4" B9" B12" 5.2(3) . . . . ?
C1" B5" B9" B4" -40.3(2) . . . . ?
B6" B5" B9" B4" -102.8(3) . . . . ?
B10" B5" B9" B4" -140.3(3) . . . . ?
C1" B5" B9" B10" 100.1(3) . . . . ?
B6" B5" B9" B10" 37.6(2) . . . . ?
B4" B5" B9" B10" 140.3(3) . . . . ?
C1" B5" B9" B8" -1.1(3) . . . . ?
B6" B5" B9" B8" -63.6(3) . . . . ?
B10" B5" B9" B8" -101.1(3) . . . . ?
B4" B5" B9" B8" 39.2(2) . . . . ?
C1" B5" B9" B12" 62.1(3) . . . . ?
B6" B5" B9" B12" -0.4(3) . . . . ?
B10" B5" B9" B12" -37.9(2) . . . . ?
B4" B5" B9" B12" 102.4(3) . . . . ?
B12" B8" B9" B4" 138.6(3) . . . . ?
B7" B8" B9" B4" 101.3(3) . . . . ?
Co1" B8" B9" B4" 31.3(2) . . . . ?
B12" B8" B9" B5" 99.5(3) . . . . ?
B7" B8" B9" B5" 62.2(3) . . . . ?
B4" B8" B9" B5" -39.1(2) . . . . ?
Co1" B8" B9" B5" -7.9(3) . . . . ?
B12" B8" B9" B10" 35.8(2) . . . . ?
B7" B8" B9" B10" -1.4(3) . . . . ?
B4" B8" B9" B10" -102.8(3) . . . . ?
Co1" B8" B9" B10" -71.5(3) . . . . ?
B7" B8" B9" B12" -37.3(2) . . . . ?
B4" B8" B9" B12" -138.6(3) . . . . ?
Co1" B8" B9" B12" -107.3(2) . . . . ?
C1" B6" B10" B5" -39.3(2) . . . . ?
C2" B6" B10" B5" -97.8(3) . . . . ?
B11" B6" B10" B5" -137.5(3) . . . . ?
C1" B6" B10" B9" -2.0(3) . . . . ?
C2" B6" B10" B9" -60.6(3) . . . . ?
B5" B6" B10" B9" 37.2(2) . . . . ?
B11" B6" B10" B9" -100.3(3) . . . . ?
C1" B6" B10" B12" 61.4(3) . . . . ?
C2" B6" B10" B12" 2.9(3) . . . . ?
B5" B6" B10" B12" 100.7(3) . . . . ?
B11" B6" B10" B12" -36.9(2) . . . . ?
C1" B6" B10" B11" 98.3(3) . . . . ?
C2" B6" B10" B11" 39.7(2) . . . . ?
B5" B6" B10" B11" 137.5(3) . . . . ?
C1" B5" B10" B6" 40.4(2) . . . . ?
B9" B5" B10" B6" 138.1(3) . . . . ?
B4" B5" B10" B6" 102.9(3) . . . . ?
C1" B5" B10" B9" -97.7(3) . . . . ?
B6" B5" B10" B9" -138.1(3) . . . . ?
B4" B5" B10" B9" -35.3(2) . . . . ?
C1" B5" B10" B12" -59.7(3) . . . . ?
B6" B5" B10" B12" -100.1(3) . . . . ?
B9" B5" B10" B12" 38.1(2) . . . . ?
B4" B5" B10" B12" 2.8(3) . . . . ?
C1" B5" B10" B11" 3.0(3) . . . . ?
B6" B5" B10" B11" -37.4(2) . . . . ?
B9" B5" B10" B11" 100.7(3) . . . . ?
B4" B5" B10" B11" 65.4(3) . . . . ?
B4" B9" B10" B6" -0.6(3) . . . . ?
B5" B9" B10" B6" -37.1(2) . . . . ?
B8" B9" B10" B6" 64.6(3) . . . . ?
B12" B9" B10" B6" 100.3(3) . . . . ?
B4" B9" B10" B5" 36.4(2) . . . . ?
B8" B9" B10" B5" 101.7(3) . . . . ?
B12" B9" B10" B5" 137.4(3) . . . . ?
B4" B9" B10" B12" -101.0(3) . . . . ?
B5" B9" B10" B12" -137.4(3) . . . . ?
B8" B9" B10" B12" -35.7(2) . . . . ?
B4" B9" B10" B11" -63.3(3) . . . . ?
B5" B9" B10" B11" -99.8(3) . . . . ?
B8" B9" B10" B11" 1.9(3) . . . . ?
B12" B9" B10" B11" 37.6(2) . . . . ?
C1" C2" B11" B6" -38.1(2) . . . . ?
B7" C2" B11" B6" -143.1(3) . . . . ?
Co1" C2" B11" B6" -113.2(3) . . . . ?
C1" C2" B11" B12" 64.8(3) . . . . ?
B7" C2" B11" B12" -40.1(2) . . . . ?
B6" C2" B11" B12" 102.9(3) . . . . ?
Co1" C2" B11" B12" -10.3(4) . . . . ?
C1" C2" B11" B10" 2.5(3) . . . . ?
B7" C2" B11" B10" -102.4(3) . . . . ?
B6" C2" B11" B10" 40.6(2) . . . . ?
Co1" C2" B11" B10" -72.6(3) . . . . ?
C1" C2" B11" B7" 105.0(3) . . . . ?
B6" C2" B11" B7" 143.1(3) . . . . ?
Co1" C2" B11" B7" 29.8(3) . . . . ?
C1" B6" B11" C2" 34.3(2) . . . . ?
B5" B6" B11" C2" 94.9(3) . . . . ?
B10" B6" B11" C2" 133.2(3) . . . . ?
C1" B6" B11" B12" -61.6(3) . . . . ?
C2" B6" B11" B12" -95.9(3) . . . . ?
B5" B6" B11" B12" -1.0(3) . . . . ?
B10" B6" B11" B12" 37.3(2) . . . . ?
C1" B6" B11" B10" -98.9(3) . . . . ?
C2" B6" B11" B10" -133.2(3) . . . . ?
B5" B6" B11" B10" -38.3(2) . . . . ?
C1" B6" B11" B7" 1.4(3) . . . . ?
C2" B6" B11" B7" -32.9(2) . . . . ?
B5" B6" B11" B7" 62.0(3) . . . . ?
B10" B6" B11" B7" 100.3(3) . . . . ?
B6" B10" B11" C2" -40.8(2) . . . . ?
B5" B10" B11" C2" -3.4(3) . . . . ?
B9" B10" B11" C2" 59.6(3) . . . . ?
B12" B10" B11" C2" 97.6(3) . . . . ?
B5" B10" B11" B6" 37.4(2) . . . . ?
B9" B10" B11" B6" 100.4(3) . . . . ?
B12" B10" B11" B6" 138.4(3) . . . . ?
B6" B10" B11" B12" -138.4(3) . . . . ?
B5" B10" B11" B12" -100.9(3) . . . . ?
B9" B10" B11" B12" -38.0(2) . . . . ?
B6" B10" B11" B7" -102.1(3) . . . . ?
B5" B10" B11" B7" -64.7(3) . . . . ?
B9" B10" B11" B7" -1.7(3) . . . . ?
B12" B10" B11" B7" 36.3(2) . . . . ?
B12" B7" B11" C2" -133.3(3) . . . . ?
B8" B7" B11" C2" -95.9(3) . . . . ?
Co1" B7" B11" C2" -25.7(2) . . . . ?
C2" B7" B11" B6" 33.4(2) . . . . ?
B12" B7" B11" B6" -99.9(3) . . . . ?
B8" B7" B11" B6" -62.5(3) . . . . ?
Co1" B7" B11" B6" 7.7(3) . . . . ?
C2" B7" B11" B12" 133.3(3) . . . . ?
B8" B7" B11" B12" 37.4(2) . . . . ?
Co1" B7" B11" B12" 107.6(3) . . . . ?
C2" B7" B11" B10" 96.8(3) . . . . ?
B12" B7" B11" B10" -36.6(2) . . . . ?
B8" B7" B11" B10" 0.8(3) . . . . ?
Co1" B7" B11" B10" 71.0(3) . . . . ?
C2" B7" B12" B11" -39.3(2) . . . . ?
B8" B7" B12" B11" -138.2(3) . . . . ?
Co1" B7" B12" B11" -105.8(3) . . . . ?
C2" B7" B12" B8" 98.8(2) . . . . ?
B11" B7" B12" B8" 138.2(3) . . . . ?
Co1" B7" B12" B8" 32.4(2) . . . . ?
C2" B7" B12" B10" -2.4(3) . . . . ?
B8" B7" B12" B10" -101.2(3) . . . . ?
B11" B7" B12" B10" 37.0(3) . . . . ?
Co1" B7" B12" B10" -68.8(3) . . . . ?
C2" B7" B12" B9" 61.2(3) . . . . ?
B8" B7" B12" B9" -37.7(2) . . . . ?
B11" B7" B12" B9" 100.5(3) . . . . ?
Co1" B7" B12" B9" -5.3(3) . . . . ?
C2" B11" B12" B7" 39.7(2) . . . . ?
B6" B11" B12" B7" 102.2(3) . . . . ?
B10" B11" B12" B7" 139.2(3) . . . . ?
C2" B11" B12" B8" 1.9(3) . . . . ?
B6" B11" B12" B8" 64.4(3) . . . . ?
B10" B11" B12" B8" 101.4(3) . . . . ?
B7" B11" B12" B8" -37.8(2) . . . . ?
C2" B11" B12" B10" -99.5(3) . . . . ?
B6" B11" B12" B10" -37.1(2) . . . . ?
B7" B11" B12" B10" -139.2(3) . . . . ?
C2" B11" B12" B9" -61.7(3) . . . . ?
B6" B11" B12" B9" 0.8(3) . . . . ?
B10" B11" B12" B9" 37.8(2) . . . . ?
B7" B11" B12" B9" -101.4(3) . . . . ?
B9" B8" B12" B7" -137.9(2) . . . . ?
B4" B8" B12" B7" -101.6(3) . . . . ?
Co1" B8" B12" B7" -32.2(2) . . . . ?
B7" B8" B12" B11" 38.0(2) . . . . ?
B9" B8" B12" B11" -99.9(3) . . . . ?
B4" B8" B12" B11" -63.6(3) . . . . ?
Co1" B8" B12" B11" 5.8(3) . . . . ?
B7" B8" B12" B10" 102.2(3) . . . . ?
B9" B8" B12" B10" -35.7(2) . . . . ?
B4" B8" B12" B10" 0.5(3) . . . . ?
Co1" B8" B12" B10" 70.0(3) . . . . ?
B7" B8" B12" B9" 137.9(2) . . . . ?
B4" B8" B12" B9" 36.3(2) . . . . ?
Co1" B8" B12" B9" 105.7(2) . . . . ?
B6" B10" B12" B7" -0.4(3) . . . . ?
B5" B10" B12" B7" 62.3(3) . . . . ?
B9" B10" B12" B7" 100.3(3) . . . . ?
B11" B10" B12" B7" -37.2(2) . . . . ?
B6" B10" B12" B11" 36.9(2) . . . . ?
B5" B10" B12" B11" 99.5(3) . . . . ?
B9" B10" B12" B11" 137.5(3) . . . . ?
B6" B10" B12" B8" -64.7(3) . . . . ?
B5" B10" B12" B8" -2.1(3) . . . . ?
B9" B10" B12" B8" 35.9(2) . . . . ?
B11" B10" B12" B8" -101.6(3) . . . . ?
B6" B10" B12" B9" -100.6(3) . . . . ?
B5" B10" B12" B9" -37.9(2) . . . . ?
B11" B10" B12" B9" -137.5(3) . . . . ?
B4" B9" B12" B7" 0.1(3) . . . . ?
B5" B9" B12" B7" -64.5(3) . . . . ?
B10" B9" B12" B7" -102.4(3) . . . . ?
B8" B9" B12" B7" 37.9(2) . . . . ?
B4" B9" B12" B11" 64.4(3) . . . . ?
B5" B9" B12" B11" -0.2(3) . . . . ?
B10" B9" B12" B11" -38.1(2) . . . . ?
B8" B9" B12" B11" 102.2(3) . . . . ?
B4" B9" B12" B8" -37.8(2) . . . . ?
B5" B9" B12" B8" -102.4(3) . . . . ?
B10" B9" B12" B8" -140.2(3) . . . . ?
B4" B9" B12" B10" 102.5(3) . . . . ?
B5" B9" B12" B10" 37.8(2) . . . . ?
B8" B9" B12" B10" 140.2(3) . . . . ?
